data_7037973
loop_
_publ_author_name
'Powley, Samuel L.'
'Schaefer, Louise'
'Man, Wing Y.'
'Ellis, David'
'Rosair, Georgina M.'
'Welch, Alan J.'

_publ_section_title
;
 Developing nitrosocarborane chemistry.
;
_journal_issue 8
_journal_name_full 'Dalton transactions (Cambridge, England : 2003)'
_journal_page_first 3635
_journal_page_last 3647
_journal_paper_doi 10.1039/c5dt04831a
_journal_volume 45
_journal_year 2016
_chemical_formula_moiety 'C12 H27 B10 N O'
_chemical_formula_sum 'C12 H27 B10 N O'
_chemical_formula_weight 309.44
_space_group_crystal_system triclinic
_space_group_IT_number 2
_space_group_name_Hall '-P 1'
_space_group_name_H-M_alt 'P -1'
_symmetry_space_group_name_Hall '-P 1'
_symmetry_space_group_name_H-M 'P -1'
_atom_sites_solution_hydrogens mixed
_atom_sites_solution_primary direct
_audit_creation_date 2015-10-07
_audit_creation_method
;
Olex2 1.2
(compiled 2015.01.26 svn.r3150 for OlexSys, GUI svn.r4998)
;
_audit_update_record
;
2015-12-03 deposited with the CCDC.
2016-01-12 downloaded from the CCDC.
;
_cell_angle_alpha 87.624(6)
_cell_angle_beta 88.802(5)
_cell_angle_gamma 71.721(5)
_cell_formula_units_Z 8
_cell_length_a 11.9847(18)
_cell_length_b 16.213(3)
_cell_length_c 20.179(3)
_cell_measurement_reflns_used 6820
_cell_measurement_temperature 100.0(2)
_cell_measurement_theta_max 26.379
_cell_measurement_theta_min 2.374
_cell_volume 3719.8(11)
_computing_cell_refinement 'SAINT v7.68A (Bruker, 2009)'
_computing_data_reduction 'SAINT v7.68A (Bruker, 2009)'
_computing_molecular_graphics 'Olex2 (Dolomanov et al., 2009)'
_computing_publication_material 'Olex2 (Dolomanov et al., 2009)'
_computing_structure_refinement 'XL (Sheldrick, 2008)'
_computing_structure_solution 'XS (Sheldrick, 2008)'
_diffrn_ambient_temperature 100.0(2)
_diffrn_measured_fraction_theta_full 0.981
_diffrn_measured_fraction_theta_max 0.968
_diffrn_measurement_device_type 'Bruker APEX-II CCD'
_diffrn_measurement_method '\f and \w scans'
_diffrn_radiation_monochromator graphite
_diffrn_radiation_type MoK\a
_diffrn_radiation_wavelength 0.71073
_diffrn_reflns_av_R_equivalents 0.0377
_diffrn_reflns_av_unetI/netI 0.0705
_diffrn_reflns_laue_measured_fraction_full 0.981
_diffrn_reflns_laue_measured_fraction_max 0.968
_diffrn_reflns_limit_h_max 14
_diffrn_reflns_limit_h_min -8
_diffrn_reflns_limit_k_max 20
_diffrn_reflns_limit_k_min -19
_diffrn_reflns_limit_l_max 25
_diffrn_reflns_limit_l_min -25
_diffrn_reflns_number 30882
_diffrn_reflns_point_group_measured_fraction_full 0.981
_diffrn_reflns_point_group_measured_fraction_max 0.968
_diffrn_reflns_theta_full 26.000
_diffrn_reflns_theta_max 26.467
_diffrn_reflns_theta_min 2.456
_diffrn_standards_number 0
_exptl_absorpt_coefficient_mu 0.059
_exptl_absorpt_correction_T_max 0.7454
_exptl_absorpt_correction_T_min 0.6711
_exptl_absorpt_correction_type multi-scan
_exptl_absorpt_process_details
;
SADABS-2008/1 (Bruker,2008) was used for absorption correction.
wR2(int) was 0.0577 before and 0.0462 after correction.
The Ratio of minimum to maximum transmission is 0.9003.
The \l/2 correction factor is 0.0015.
;
_exptl_crystal_colour colourless
_exptl_crystal_colour_primary colourless
_exptl_crystal_density_diffrn 1.105
_exptl_crystal_description BLOCK
_exptl_crystal_F_000 1312
_exptl_crystal_size_max 0.48
_exptl_crystal_size_mid 0.32
_exptl_crystal_size_min 0.28
_refine_diff_density_max 0.210
_refine_diff_density_min -0.247
_refine_diff_density_rms 0.044
_refine_ls_extinction_method none
_refine_ls_goodness_of_fit_ref 1.024
_refine_ls_hydrogen_treatment mixed
_refine_ls_matrix_type full
_refine_ls_number_parameters 1009
_refine_ls_number_reflns 14855
_refine_ls_number_restraints 0
_refine_ls_restrained_S_all 1.024
_refine_ls_R_factor_all 0.0825
_refine_ls_R_factor_gt 0.0483
_refine_ls_shift/su_max 0.000
_refine_ls_shift/su_mean 0.000
_refine_ls_structure_factor_coef Fsqd
_refine_ls_weighting_details 'w=1/[\s^2^(Fo^2^)+(0.0538P)^2^+0.0295P] where P=(Fo^2^+2Fc^2^)/3'
_refine_ls_weighting_scheme calc
_refine_ls_wR_factor_gt 0.1033
_refine_ls_wR_factor_ref 0.1175
_reflns_Friedel_coverage 0.000
_reflns_number_gt 10171
_reflns_number_total 14855
_reflns_threshold_expression 'I > 2\s(I)'
_cod_data_source_file c5dt04831a1.cif
_cod_data_source_block 5214
_cod_depositor_comments 'Adding full bibliography for 7037966--7037977.cif.'
_cod_original_cell_volume 3719.8(10)
_cod_database_code 7037973
_shelx_space_group_comment
;
The symmetry employed for this shelxl refinement is uniquely defined
by the following loop, which should always be used as a source of
symmetry information in preference to the above space-group names.
They are only intended as comments.
;
_shelx_estimated_absorpt_t_max 0.984
_shelx_estimated_absorpt_t_min 0.972
_olex2_refinement_description
;
1. Fixed Uiso
 At 1.2 times of:
  All B(H) groups, All C(H) groups, All C(H,H) groups
 At 1.5 times of:
  All C(H,H,H) groups
2.a Ternary CH refined with riding coordinates:
 C10C(H10A), C10A(H10G), C10D(H10E), C10B(H10B)
2.b Secondary CH2 refined with riding coordinates:
 C4C(H4CA,H4CB), C5C(H5CA,H5CB), C5D(H5DA,H5DB), C4A(H4AA,H4AB), C4D(H4DA,
 H4DB), C5A(H5AA,H5AB), C4B(H4BA,H4BB), C5B(H5BA,H5BB)
2.c Aromatic/amide H refined with riding coordinates:
 C7C(H7CA), C8C(H8CA), C8B(H8B), C8D(H8D), C8A(H8A), C7A(H7A), C7B(H7B),
 C7D(H7D)
2.d Idealised Me refined as rotating group:
 C9C(H9CA,H9CB,H9CC), C11C(H11A,H11B,H11D), C12C(H12A,H12B,H12D), C11D(H11I,
 H11J,H11K), C12A(H12M,H12N,H12O), C12D(H12I,H12J,H12K), C9A(H9AA,H9AB,H9AC),
 C11A(H11M,H11N,H11O), C9B(H9BA,H9BB,H9BC), C12B(H12E,H12F,H12G), C11B(H11E,
 H11F,H11G), C9D(H9DA,H9DB,H9DC)
;
_shelx_shelxl_version_number 2014/7
_olex2_submission_special_instructions 'No special instructions were received'

loop_
_space_group_symop_operation_xyz
'x, y, z'
'-x, -y, -z'

loop_
_atom_site_label
_atom_site_type_symbol
_atom_site_fract_x
_atom_site_fract_y
_atom_site_fract_z
_atom_site_U_iso_or_equiv
_atom_site_adp_type
_atom_site_occupancy
_atom_site_site_symmetry_order
_atom_site_calc_flag
_atom_site_refinement_flags_posn
C1C C 0.51233(13) 0.63296(10) 0.35502(8) 0.0147(3) Uani 1 1 d .
N1C N 0.53038(11) 0.55683(8) 0.31451(6) 0.0148(3) Uani 1 1 d .
C2C C 0.36751(13) 0.67893(10) 0.37701(8) 0.0165(4) Uani 1 1 d .
H2C H 0.3194(14) 0.6458(10) 0.3617(8) 0.020 Uiso 1 1 d R
O2C O 0.53947(9) 0.58742(7) 0.24480(5) 0.0173(3) Uani 1 1 d .
B3C B 0.46458(15) 0.62288(13) 0.43697(9) 0.0170(4) Uani 1 1 d .
H3C H 0.4591(13) 0.5606(10) 0.4553(8) 0.020 Uiso 1 1 d R
C3C C 0.64730(13) 0.53600(10) 0.20792(8) 0.0175(4) Uani 1 1 d .
B4C B 0.59796(16) 0.64918(12) 0.41821(9) 0.0172(4) Uani 1 1 d .
H4C H 0.6831(14) 0.5989(10) 0.4271(8) 0.021 Uiso 1 1 d R
C4C C 0.63381(14) 0.44442(10) 0.20239(8) 0.0211(4) Uani 1 1 d .
H4CA H 0.7056 0.4043 0.1825 0.025 Uiso 1 1 calc R
H4CB H 0.5661 0.4477 0.1740 0.025 Uiso 1 1 calc R
B5C B 0.57378(16) 0.71616(12) 0.34309(10) 0.0184(4) Uani 1 1 d .
H5C H 0.6433(14) 0.7091(10) 0.3069(8) 0.022 Uiso 1 1 d R
C5C C 0.61378(14) 0.41135(10) 0.27377(8) 0.0200(4) Uani 1 1 d .
H5CA H 0.6688 0.3520 0.2819 0.024 Uiso 1 1 calc R
H5CB H 0.5327 0.4083 0.2779 0.024 Uiso 1 1 calc R
B6C B 0.42536(16) 0.73206(12) 0.31641(10) 0.0172(4) Uani 1 1 d .
H6C H 0.3991(13) 0.7324(10) 0.2647(8) 0.021 Uiso 1 1 d R
C6C C 0.63314(13) 0.47268(10) 0.32689(8) 0.0167(4) Uani 1 1 d .
B7C B 0.35016(16) 0.72274(12) 0.45400(10) 0.0189(4) Uani 1 1 d .
H7C H 0.2774(14) 0.7167(10) 0.4859(8) 0.023 Uiso 1 1 d R
B8C B 0.49785(16) 0.70572(13) 0.48104(10) 0.0199(4) Uani 1 1 d .
H8C H 0.5225(13) 0.6942(10) 0.5346(8) 0.024 Uiso 1 1 d R
B9C B 0.56358(16) 0.76487(13) 0.42270(10) 0.0206(4) Uani 1 1 d .
H9C H 0.6307(14) 0.7947(10) 0.4361(8) 0.025 Uiso 1 1 d R
B10C B 0.45787(17) 0.81505(13) 0.35938(10) 0.0206(4) Uani 1 1 d .
H10C H 0.4535(14) 0.8760(11) 0.3319(8) 0.025 Uiso 1 1 d R
B11C B 0.32601(17) 0.78937(12) 0.37967(10) 0.0194(4) Uani 1 1 d .
H11C H 0.2385(14) 0.8269(10) 0.3644(8) 0.023 Uiso 1 1 d R
B12C B 0.41105(16) 0.81033(13) 0.44529(10) 0.0202(4) Uani 1 1 d .
H12C H 0.3750(14) 0.8689(10) 0.4751(8) 0.024 Uiso 1 1 d R
C7C C 0.74683(13) 0.49206(10) 0.31117(8) 0.0194(4) Uani 1 1 d .
H7CA H 0.8087 0.4807 0.3423 0.023 Uiso 1 1 calc R
C8C C 0.75379(14) 0.52634(10) 0.25021(8) 0.0201(4) Uani 1 1 d .
H8CA H 0.8194 0.5430 0.2350 0.024 Uiso 1 1 calc R
C9C C 0.62869(14) 0.43095(11) 0.39624(8) 0.0216(4) Uani 1 1 d .
H9CA H 0.6887 0.3737 0.3992 0.032 Uiso 1 1 calc GR
H9CB H 0.5509 0.4243 0.4040 0.032 Uiso 1 1 calc GR
H9CC H 0.6436 0.4682 0.4298 0.032 Uiso 1 1 calc GR
C10C C 0.63845(15) 0.58757(11) 0.14100(8) 0.0217(4) Uani 1 1 d .
H10A H 0.5578 0.5970 0.1235 0.026 Uiso 1 1 calc R
C11C C 0.72692(17) 0.53534(12) 0.08892(9) 0.0345(5) Uani 1 1 d .
H11A H 0.7205 0.5706 0.0477 0.052 Uiso 1 1 calc GR
H11B H 0.7091 0.4818 0.0801 0.052 Uiso 1 1 calc GR
H11D H 0.8070 0.5206 0.1060 0.052 Uiso 1 1 calc GR
C12C C 0.65269(16) 0.67824(11) 0.14830(9) 0.0286(4) Uani 1 1 d .
H12A H 0.6416 0.7095 0.1051 0.043 Uiso 1 1 calc GR
H12B H 0.7316 0.6716 0.1646 0.043 Uiso 1 1 calc GR
H12D H 0.5939 0.7112 0.1799 0.043 Uiso 1 1 calc GR
O2B O 0.97818(9) 0.15105(7) 0.16313(5) 0.0173(3) Uani 1 1 d .
O2D O 0.14726(9) 0.61690(7) 0.35033(5) 0.0172(3) Uani 1 1 d .
O2A O 0.66240(9) 0.07430(7) 0.24324(5) 0.0175(3) Uani 1 1 d .
N1D N 0.20832(11) 0.53774(8) 0.31315(7) 0.0165(3) Uani 1 1 d .
N1A N 0.69992(11) 0.03636(8) 0.17758(7) 0.0169(3) Uani 1 1 d .
N1B N 1.00873(11) 0.06692(8) 0.20095(6) 0.0172(3) Uani 1 1 d .
C5D C 0.22520(14) 0.46182(11) 0.42022(8) 0.0228(4) Uani 1 1 d .
H5DA H 0.2236 0.4085 0.4455 0.027 Uiso 1 1 calc R
H5DB H 0.3076 0.4624 0.4183 0.027 Uiso 1 1 calc R
C3A C 0.60246(13) 0.02374(10) 0.28772(8) 0.0176(4) Uani 1 1 d .
C8B C 1.18832(14) 0.12120(12) 0.13667(8) 0.0237(4) Uani 1 1 d .
H8B H 1.2425 0.1533 0.1348 0.028 Uiso 1 1 calc R
C6A C 0.68165(15) -0.05386(10) 0.17809(8) 0.0210(4) Uani 1 1 d .
C10A C 0.55781(14) 0.08293(10) 0.34724(8) 0.0199(4) Uani 1 1 d .
H10G H 0.6273 0.0959 0.3653 0.024 Uiso 1 1 calc R
C8D C -0.01161(13) 0.55582(10) 0.37651(8) 0.0171(4) Uani 1 1 d .
H8D H -0.0950 0.5774 0.3780 0.020 Uiso 1 1 calc R
C11D C -0.08401(15) 0.69256(12) 0.48590(9) 0.0258(4) Uani 1 1 d .
H11I H -0.1202 0.7510 0.5024 0.039 Uiso 1 1 calc GR
H11J H -0.0410 0.6539 0.5219 0.039 Uiso 1 1 calc GR
H11K H -0.1453 0.6704 0.4698 0.039 Uiso 1 1 calc GR
C10D C 0.00213(14) 0.69630(11) 0.42836(8) 0.0201(4) Uani 1 1 d .
H10E H 0.0632 0.7193 0.4463 0.024 Uiso 1 1 calc R
C8A C 0.51098(14) 0.00167(11) 0.24774(8) 0.0201(4) Uani 1 1 d .
H8A H 0.4307 0.0167 0.2607 0.024 Uiso 1 1 calc R
C1B C 1.01639(13) 0.08738(10) 0.27064(8) 0.0165(4) Uani 1 1 d .
C12A C 0.46673(16) 0.17072(11) 0.32782(9) 0.0294(4) Uani 1 1 d .
H12M H 0.4464 0.2068 0.3668 0.044 Uiso 1 1 calc GR
H12N H 0.3959 0.1608 0.3112 0.044 Uiso 1 1 calc GR
H12O H 0.4999 0.2004 0.2931 0.044 Uiso 1 1 calc GR
C2D C 0.28971(14) 0.58437(11) 0.19928(8) 0.0184(4) Uani 1 1 d .
H2D H 0.3579(14) 0.5797(10) 0.2263(8) 0.022 Uiso 1 1 d R
C10B C 1.02313(14) 0.25365(11) 0.08602(8) 0.0239(4) Uani 1 1 d .
H10B H 0.9393 0.2681 0.0722 0.029 Uiso 1 1 calc R
C3D C 0.06560(13) 0.60384(10) 0.40432(8) 0.0166(4) Uani 1 1 d .
C1D C 0.17880(13) 0.56072(10) 0.24321(8) 0.0158(4) Uani 1 1 d .
C1A C 0.64151(13) 0.10383(10) 0.12779(8) 0.0161(4) Uani 1 1 d .
C2A C 0.73126(14) 0.16095(10) 0.09807(8) 0.0169(4) Uani 1 1 d .
H2A H 0.8067(14) 0.1425(10) 0.1202(8) 0.020 Uiso 1 1 d R
C12D C -0.06302(15) 0.76081(11) 0.37281(9) 0.0279(4) Uani 1 1 d .
H12I H -0.0969 0.8187 0.3908 0.042 Uiso 1 1 calc GR
H12J H -0.1259 0.7413 0.3554 0.042 Uiso 1 1 calc GR
H12K H -0.0076 0.7633 0.3370 0.042 Uiso 1 1 calc GR
C4A C 0.70073(14) -0.06204(11) 0.30548(9) 0.0218(4) Uani 1 1 d .
H4AA H 0.6677 -0.1024 0.3312 0.026 Uiso 1 1 calc R
H4AB H 0.7615 -0.0502 0.3326 0.026 Uiso 1 1 calc R
C4D C 0.14769(14) 0.54327(11) 0.45663(8) 0.0218(4) Uani 1 1 d .
H4DA H 0.1007 0.5258 0.4923 0.026 Uiso 1 1 calc R
H4DB H 0.1978 0.5736 0.4768 0.026 Uiso 1 1 calc R
C2B C 0.89103(14) 0.09242(10) 0.31464(8) 0.0184(4) Uani 1 1 d .
H2B H 0.8328(14) 0.0803(10) 0.2871(8) 0.022 Uiso 1 1 d R
C6D C 0.18018(14) 0.46015(10) 0.34807(8) 0.0191(4) Uani 1 1 d .
C5A C 0.75525(15) -0.10269(11) 0.23905(9) 0.0258(4) Uani 1 1 d .
H5AA H 0.7589 -0.1646 0.2398 0.031 Uiso 1 1 calc R
H5AB H 0.8365 -0.1001 0.2345 0.031 Uiso 1 1 calc R
C7A C 0.55268(15) -0.04075(11) 0.19252(9) 0.0226(4) Uani 1 1 d .
H7A H 0.5051 -0.0611 0.1645 0.027 Uiso 1 1 calc R
C3B C 1.06469(13) 0.15704(11) 0.10933(8) 0.0195(4) Uani 1 1 d .
C9A C 0.73216(17) -0.10418(11) 0.11547(9) 0.0293(4) Uani 1 1 d .
H9AA H 0.7307 -0.1642 0.1213 0.044 Uiso 1 1 calc GR
H9AB H 0.8133 -0.1043 0.1082 0.044 Uiso 1 1 calc GR
H9AC H 0.6846 -0.0761 0.0770 0.044 Uiso 1 1 calc GR
C4B C 1.05261(14) 0.09292(11) 0.05728(8) 0.0234(4) Uani 1 1 d .
H4BA H 0.9745 0.1148 0.0361 0.028 Uiso 1 1 calc R
H4BB H 1.1137 0.0866 0.0224 0.028 Uiso 1 1 calc R
C11A C 0.50900(16) 0.03611(12) 0.40392(9) 0.0295(4) Uani 1 1 d .
H11M H 0.4833 0.0749 0.4410 0.044 Uiso 1 1 calc GR
H11N H 0.5707 -0.0166 0.4189 0.044 Uiso 1 1 calc GR
H11O H 0.4422 0.0204 0.3876 0.044 Uiso 1 1 calc GR
C5B C 1.06743(15) 0.00425(11) 0.09378(8) 0.0244(4) Uani 1 1 d .
H5BA H 1.1232 -0.0426 0.0686 0.029 Uiso 1 1 calc R
H5BB H 0.9908 -0.0069 0.0957 0.029 Uiso 1 1 calc R
C7B C 1.21454(14) 0.04116(12) 0.16350(8) 0.0247(4) Uani 1 1 d .
H7B H 1.2905 0.0103 0.1800 0.030 Uiso 1 1 calc R
C6B C 1.11405(14) 0.00268(11) 0.16583(8) 0.0209(4) Uani 1 1 d .
C9B C 1.14497(16) -0.09012(11) 0.19591(9) 0.0297(4) Uani 1 1 d .
H9BA H 1.2034 -0.1298 0.1677 0.044 Uiso 1 1 calc GR
H9BB H 1.0740 -0.1079 0.1989 0.044 Uiso 1 1 calc GR
H9BC H 1.1772 -0.0919 0.2404 0.044 Uiso 1 1 calc GR
C12B C 1.02690(18) 0.31599(12) 0.14138(9) 0.0342(5) Uani 1 1 d .
H12E H 0.9946 0.3763 0.1246 0.051 Uiso 1 1 calc GR
H12F H 1.1084 0.3050 0.1550 0.051 Uiso 1 1 calc GR
H12G H 0.9801 0.3062 0.1795 0.051 Uiso 1 1 calc GR
C11B C 1.09381(16) 0.26934(13) 0.02457(9) 0.0354(5) Uani 1 1 d .
H11E H 1.0670 0.3312 0.0113 0.053 Uiso 1 1 calc GR
H11F H 1.0818 0.2352 -0.0120 0.053 Uiso 1 1 calc GR
H11G H 1.1775 0.2516 0.0354 0.053 Uiso 1 1 calc GR
C9D C 0.24695(15) 0.37234(10) 0.31840(9) 0.0276(4) Uani 1 1 d .
H9DA H 0.2346 0.3252 0.3465 0.041 Uiso 1 1 calc GR
H9DB H 0.3310 0.3658 0.3160 0.041 Uiso 1 1 calc GR
H9DC H 0.2178 0.3701 0.2737 0.041 Uiso 1 1 calc GR
C7D C 0.04768(13) 0.48012(10) 0.34951(8) 0.0183(4) Uani 1 1 d .
H7D H 0.0098 0.4421 0.3327 0.022 Uiso 1 1 calc R
B4D B 0.10665(16) 0.51375(13) 0.19061(10) 0.0197(4) Uani 1 1 d .
H4D H 0.0665(14) 0.4679(10) 0.2125(8) 0.024 Uiso 1 1 d R
B7A B 0.70982(17) 0.19004(13) 0.01562(10) 0.0195(4) Uani 1 1 d .
H7AA H 0.7866(14) 0.1901(10) -0.0154(8) 0.023 Uiso 1 1 d R
B7B B 0.91808(17) 0.05594(13) 0.39573(10) 0.0221(4) Uani 1 1 d .
H7BA H 0.8632(14) 0.0186(10) 0.4180(8) 0.027 Uiso 1 1 d R
B5B B 1.07465(16) 0.16343(13) 0.30168(10) 0.0200(4) Uani 1 1 d .
H5B H 1.1215(14) 0.1946(10) 0.2662(8) 0.024 Uiso 1 1 d R
B9A B 0.46649(17) 0.20603(15) 0.04219(11) 0.0292(5) Uani 1 1 d .
H9A H 0.3797(15) 0.2187(11) 0.0229(8) 0.035 Uiso 1 1 d R
B5D B 0.04574(16) 0.62648(12) 0.21091(10) 0.0187(4) Uani 1 1 d .
H5D H -0.0291(14) 0.6486(10) 0.2458(8) 0.022 Uiso 1 1 d R
B6A B 0.61773(17) 0.21269(12) 0.15074(10) 0.0195(4) Uani 1 1 d .
H6A H 0.6375(14) 0.2250(10) 0.2004(8) 0.023 Uiso 1 1 d R
B5A B 0.49872(16) 0.17425(13) 0.12813(10) 0.0226(5) Uani 1 1 d .
H5A H 0.4369(15) 0.1648(10) 0.1675(8) 0.027 Uiso 1 1 d R
B8A B 0.59350(17) 0.14999(14) -0.00754(10) 0.0241(5) Uani 1 1 d .
H8AA H 0.5862(14) 0.1303(10) -0.0577(9) 0.029 Uiso 1 1 d R
B6D B 0.16652(16) 0.66987(12) 0.21898(10) 0.0179(4) Uani 1 1 d .
H6D H 0.1728(13) 0.7133(10) 0.2568(8) 0.022 Uiso 1 1 d R
B3D B 0.26434(16) 0.48787(13) 0.18600(10) 0.0197(4) Uani 1 1 d .
H3D H 0.3294(14) 0.4295(10) 0.2044(8) 0.024 Uiso 1 1 d R
B6B B 0.91725(16) 0.18886(12) 0.29389(10) 0.0181(4) Uani 1 1 d .
H6B H 0.8654(14) 0.2305(10) 0.2559(8) 0.022 Uiso 1 1 d R
B8B B 1.07435(17) 0.02931(13) 0.40321(10) 0.0233(5) Uani 1 1 d .
H8BA H 1.1246(14) -0.0259(11) 0.4360(8) 0.028 Uiso 1 1 d R
B7D B 0.29946(17) 0.55218(13) 0.11890(10) 0.0212(4) Uani 1 1 d .
H7DA H 0.3879(14) 0.5280(10) 0.0952(8) 0.025 Uiso 1 1 d R
B3A B 0.70399(16) 0.08655(13) 0.04813(10) 0.0188(4) Uani 1 1 d .
H3A H 0.7751(14) 0.0269(10) 0.0401(8) 0.023 Uiso 1 1 d R
B8D B 0.18045(17) 0.50817(14) 0.11161(10) 0.0232(5) Uani 1 1 d .
H8DA H 0.1859(14) 0.4548(11) 0.0785(8) 0.028 Uiso 1 1 d R
B12B B 0.97757(17) 0.13265(13) 0.43112(10) 0.0229(4) Uani 1 1 d .
H12H H 0.9655(14) 0.1468(10) 0.4844(9) 0.027 Uiso 1 1 d R
B9D B 0.04623(17) 0.59477(13) 0.12660(10) 0.0227(5) Uani 1 1 d .
H9D H -0.0370(14) 0.5982(10) 0.1027(8) 0.027 Uiso 1 1 d R
B3B B 1.01371(17) 0.00434(13) 0.32929(10) 0.0213(4) Uani 1 1 d .
H3B H 1.0173(14) -0.0595(11) 0.3102(8) 0.026 Uiso 1 1 d R
B10D B 0.08237(16) 0.69130(13) 0.14449(10) 0.0211(4) Uani 1 1 d .
H10F H 0.0241(14) 0.7578(11) 0.1333(8) 0.025 Uiso 1 1 d R
B4B B 1.13447(17) 0.04900(13) 0.32397(10) 0.0222(4) Uani 1 1 d .
H4B H 1.2197(15) 0.0096(10) 0.3032(8) 0.027 Uiso 1 1 d R
B11D B 0.23927(16) 0.66431(13) 0.13947(10) 0.0209(4) Uani 1 1 d .
H11L H 0.2894(14) 0.7087(10) 0.1305(8) 0.025 Uiso 1 1 d R
B10A B 0.50657(18) 0.27724(14) 0.09612(10) 0.0260(5) Uani 1 1 d .
H10H H 0.4482(15) 0.3388(11) 0.1118(8) 0.031 Uiso 1 1 d R
B4A B 0.55176(17) 0.09570(14) 0.06398(10) 0.0236(5) Uani 1 1 d .
H4A H 0.5195(14) 0.0382(11) 0.0635(8) 0.028 Uiso 1 1 d R
B9B B 1.11054(17) 0.12841(13) 0.38641(10) 0.0220(4) Uani 1 1 d .
H9B H 1.1868(14) 0.1413(10) 0.4098(8) 0.026 Uiso 1 1 d R
B11A B 0.65755(17) 0.26732(13) 0.07853(10) 0.0216(4) Uani 1 1 d .
H11P H 0.7013(14) 0.3164(10) 0.0887(8) 0.026 Uiso 1 1 d R
B10B B 0.97691(17) 0.21496(13) 0.36718(10) 0.0216(4) Uani 1 1 d .
H10D H 0.9617(14) 0.2858(11) 0.3781(8) 0.026 Uiso 1 1 d R
B12A B 0.56368(17) 0.26333(14) 0.01182(10) 0.0247(5) Uani 1 1 d .
H12P H 0.5390(14) 0.3170(11) -0.0258(8) 0.030 Uiso 1 1 d R
B11B B 0.85848(17) 0.16949(13) 0.37381(10) 0.0211(4) Uani 1 1 d .
H11H H 0.7650(14) 0.2050(10) 0.3825(8) 0.025 Uiso 1 1 d R
B12D B 0.16435(17) 0.61840(13) 0.08210(10) 0.0223(4) Uani 1 1 d .
H12L H 0.1614(14) 0.6388(10) 0.0300(8) 0.027 Uiso 1 1 d R

loop_
_atom_site_aniso_label
_atom_site_aniso_U_11
_atom_site_aniso_U_22
_atom_site_aniso_U_33
_atom_site_aniso_U_23
_atom_site_aniso_U_13
_atom_site_aniso_U_12
C1C 0.0119(7) 0.0162(9) 0.0150(9) -0.0012(7) 0.0001(6) -0.0031(6)
N1C 0.0159(7) 0.0149(7) 0.0135(7) 0.0007(6) 0.0001(5) -0.0048(5)
C2C 0.0134(8) 0.0174(9) 0.0188(9) -0.0011(7) -0.0005(7) -0.0050(7)
O2C 0.0174(6) 0.0207(6) 0.0119(6) 0.0009(5) 0.0003(5) -0.0036(5)
B3C 0.0171(9) 0.0187(11) 0.0146(10) 0.0007(8) 0.0009(8) -0.0047(8)
C3C 0.0142(8) 0.0200(9) 0.0175(9) -0.0045(7) 0.0029(7) -0.0039(7)
B4C 0.0149(9) 0.0204(11) 0.0169(10) -0.0012(8) -0.0037(8) -0.0063(8)
C4C 0.0208(9) 0.0214(10) 0.0214(10) -0.0065(8) 0.0010(7) -0.0065(7)
B5C 0.0196(10) 0.0169(10) 0.0209(11) -0.0014(8) 0.0007(8) -0.0086(8)
C5C 0.0193(8) 0.0162(9) 0.0249(10) -0.0034(8) -0.0006(7) -0.0056(7)
B6C 0.0160(9) 0.0171(10) 0.0179(11) 0.0003(8) 0.0006(8) -0.0044(8)
C6C 0.0158(8) 0.0136(9) 0.0186(9) -0.0006(7) -0.0009(7) -0.0017(7)
B7C 0.0172(9) 0.0199(11) 0.0186(11) -0.0030(8) 0.0013(8) -0.0043(8)
B8C 0.0205(10) 0.0216(11) 0.0176(11) -0.0015(9) -0.0014(8) -0.0067(8)
B9C 0.0203(10) 0.0195(11) 0.0229(11) -0.0040(9) -0.0014(8) -0.0073(8)
B10C 0.0244(10) 0.0166(11) 0.0216(11) -0.0004(9) -0.0014(8) -0.0077(8)
B11C 0.0201(10) 0.0150(10) 0.0213(11) -0.0025(8) -0.0013(8) -0.0028(8)
B12C 0.0212(10) 0.0167(10) 0.0223(11) -0.0035(9) 0.0001(8) -0.0050(8)
C7C 0.0132(8) 0.0186(9) 0.0244(10) -0.0044(8) -0.0028(7) -0.0016(7)
C8C 0.0151(8) 0.0198(9) 0.0257(10) -0.0051(8) 0.0030(7) -0.0056(7)
C9C 0.0234(9) 0.0169(9) 0.0222(10) 0.0005(8) -0.0014(7) -0.0031(7)
C10C 0.0238(9) 0.0254(10) 0.0173(9) -0.0022(8) 0.0023(7) -0.0096(8)
C11C 0.0460(12) 0.0369(12) 0.0237(11) -0.0066(9) 0.0121(9) -0.0175(10)
C12C 0.0379(11) 0.0289(11) 0.0199(10) 0.0022(8) 0.0016(8) -0.0124(9)
O2B 0.0153(5) 0.0176(6) 0.0173(6) 0.0001(5) 0.0008(5) -0.0031(5)
O2D 0.0173(6) 0.0178(6) 0.0173(6) -0.0031(5) 0.0031(5) -0.0064(5)
O2A 0.0215(6) 0.0178(6) 0.0146(6) -0.0017(5) 0.0011(5) -0.0081(5)
N1D 0.0153(7) 0.0139(7) 0.0190(8) -0.0001(6) 0.0003(6) -0.0026(6)
N1A 0.0195(7) 0.0143(7) 0.0166(8) -0.0018(6) 0.0005(6) -0.0049(6)
N1B 0.0189(7) 0.0146(7) 0.0158(8) -0.0010(6) -0.0020(6) -0.0014(6)
C5D 0.0178(8) 0.0246(10) 0.0246(10) 0.0093(8) -0.0018(7) -0.0058(7)
C3A 0.0181(8) 0.0183(9) 0.0175(9) 0.0012(7) 0.0018(7) -0.0077(7)
C8B 0.0152(8) 0.0363(11) 0.0205(10) -0.0043(9) 0.0005(7) -0.0088(8)
C6A 0.0279(9) 0.0135(9) 0.0223(10) -0.0027(7) 0.0050(8) -0.0078(7)
C10A 0.0225(9) 0.0201(9) 0.0184(9) -0.0006(7) -0.0015(7) -0.0083(7)
C8D 0.0155(8) 0.0205(9) 0.0160(9) 0.0021(7) -0.0008(7) -0.0070(7)
C11D 0.0251(9) 0.0295(11) 0.0239(10) -0.0076(8) 0.0020(8) -0.0093(8)
C10D 0.0186(8) 0.0226(10) 0.0214(10) -0.0060(8) 0.0014(7) -0.0093(7)
C8A 0.0201(8) 0.0218(10) 0.0206(10) 0.0015(8) 0.0007(7) -0.0099(7)
C1B 0.0155(8) 0.0167(9) 0.0167(9) -0.0033(7) 0.0002(7) -0.0041(7)
C12A 0.0364(11) 0.0253(10) 0.0214(10) -0.0058(8) 0.0041(8) -0.0019(8)
C2D 0.0150(8) 0.0213(9) 0.0200(10) -0.0004(7) 0.0016(7) -0.0073(7)
C10B 0.0209(9) 0.0291(10) 0.0231(10) 0.0002(8) -0.0028(7) -0.0101(8)
C3D 0.0153(8) 0.0209(9) 0.0153(9) -0.0007(7) 0.0017(7) -0.0081(7)
C1D 0.0136(8) 0.0151(9) 0.0191(9) 0.0002(7) 0.0020(7) -0.0053(7)
C1A 0.0137(8) 0.0179(9) 0.0169(9) -0.0016(7) 0.0004(7) -0.0052(7)
C2A 0.0166(8) 0.0184(9) 0.0162(9) -0.0005(7) -0.0001(7) -0.0060(7)
C12D 0.0311(10) 0.0187(10) 0.0304(11) -0.0037(8) 0.0050(8) -0.0026(8)
C4A 0.0215(9) 0.0192(9) 0.0244(10) 0.0028(8) -0.0002(7) -0.0064(7)
C4D 0.0204(9) 0.0287(10) 0.0178(9) 0.0026(8) -0.0026(7) -0.0100(8)
C2B 0.0179(8) 0.0196(9) 0.0184(9) -0.0041(7) 0.0018(7) -0.0066(7)
C6D 0.0181(8) 0.0167(9) 0.0221(10) 0.0034(7) 0.0007(7) -0.0054(7)
C5A 0.0251(9) 0.0184(10) 0.0313(11) 0.0018(8) 0.0045(8) -0.0038(8)
C7A 0.0277(9) 0.0223(10) 0.0227(10) -0.0013(8) 0.0011(8) -0.0148(8)
C3B 0.0146(8) 0.0277(10) 0.0165(9) -0.0041(8) 0.0020(7) -0.0068(7)
C9A 0.0410(11) 0.0184(10) 0.0293(11) -0.0058(8) 0.0115(9) -0.0105(8)
C4B 0.0177(8) 0.0314(11) 0.0186(10) -0.0065(8) -0.0003(7) -0.0037(7)
C11A 0.0381(11) 0.0279(11) 0.0231(11) -0.0037(8) 0.0063(8) -0.0112(9)
C5B 0.0229(9) 0.0274(10) 0.0210(10) -0.0103(8) 0.0014(7) -0.0038(8)
C7B 0.0147(8) 0.0349(11) 0.0192(10) -0.0071(8) 0.0001(7) 0.0008(8)
C6B 0.0193(8) 0.0193(9) 0.0200(10) -0.0090(8) 0.0007(7) 0.0007(7)
C9B 0.0337(10) 0.0227(10) 0.0259(11) -0.0077(8) -0.0005(8) 0.0016(8)
C12B 0.0491(12) 0.0247(11) 0.0324(12) 0.0016(9) -0.0052(9) -0.0167(9)
C11B 0.0253(10) 0.0482(13) 0.0329(12) 0.0117(10) -0.0012(9) -0.0134(9)
C9D 0.0247(9) 0.0160(10) 0.0374(12) 0.0038(8) 0.0071(8) -0.0005(7)
C7D 0.0199(8) 0.0166(9) 0.0207(10) 0.0024(7) -0.0001(7) -0.0095(7)
B4D 0.0207(10) 0.0231(11) 0.0176(11) -0.0049(9) 0.0017(8) -0.0100(8)
B7A 0.0205(10) 0.0203(11) 0.0155(10) 0.0004(8) 0.0010(8) -0.0035(8)
B7B 0.0263(11) 0.0226(11) 0.0175(11) -0.0020(9) 0.0007(9) -0.0076(9)
B5B 0.0202(10) 0.0198(11) 0.0207(11) -0.0050(9) -0.0018(8) -0.0065(8)
B9A 0.0177(10) 0.0441(14) 0.0227(12) 0.0045(10) -0.0035(9) -0.0056(9)
B5D 0.0156(9) 0.0206(11) 0.0194(11) -0.0001(9) 0.0003(8) -0.0053(8)
B6A 0.0230(10) 0.0152(10) 0.0187(11) -0.0013(8) 0.0023(8) -0.0039(8)
B5A 0.0141(9) 0.0293(12) 0.0199(11) 0.0008(9) 0.0002(8) -0.0007(8)
B8A 0.0228(10) 0.0339(13) 0.0170(11) -0.0024(9) -0.0025(8) -0.0107(9)
B6D 0.0169(9) 0.0176(10) 0.0192(11) 0.0000(9) 0.0004(8) -0.0054(8)
B3D 0.0176(9) 0.0204(11) 0.0206(11) -0.0039(9) 0.0035(8) -0.0048(8)
B6B 0.0155(9) 0.0152(10) 0.0211(11) -0.0056(9) 0.0026(8) -0.0010(8)
B8B 0.0257(10) 0.0223(11) 0.0183(11) -0.0023(9) -0.0009(9) -0.0020(9)
B7D 0.0216(10) 0.0239(11) 0.0183(11) -0.0027(9) 0.0036(8) -0.0074(8)
B3A 0.0187(10) 0.0212(11) 0.0172(11) -0.0044(9) 0.0033(8) -0.0069(8)
B8D 0.0240(10) 0.0286(12) 0.0200(11) -0.0073(9) 0.0045(8) -0.0119(9)
B12B 0.0258(10) 0.0233(11) 0.0186(11) -0.0032(9) -0.0009(9) -0.0061(9)
B9D 0.0198(10) 0.0320(12) 0.0179(11) -0.0002(9) -0.0022(8) -0.0104(9)
B3B 0.0249(10) 0.0168(11) 0.0198(11) -0.0003(9) -0.0001(8) -0.0033(8)
B10D 0.0176(9) 0.0248(11) 0.0190(11) 0.0025(9) -0.0011(8) -0.0040(8)
B4B 0.0195(10) 0.0241(11) 0.0202(11) -0.0015(9) -0.0053(8) -0.0024(8)
B11D 0.0200(10) 0.0233(11) 0.0193(11) 0.0009(9) 0.0018(8) -0.0071(8)
B10A 0.0237(10) 0.0236(12) 0.0217(12) 0.0032(9) 0.0041(9) 0.0047(9)
B4A 0.0215(10) 0.0354(13) 0.0174(11) -0.0041(9) -0.0014(8) -0.0136(9)
B9B 0.0208(10) 0.0260(12) 0.0195(11) -0.0061(9) -0.0017(8) -0.0068(8)
B11A 0.0277(11) 0.0168(11) 0.0179(11) 0.0002(9) 0.0019(9) -0.0040(9)
B10B 0.0245(10) 0.0209(11) 0.0197(11) -0.0072(9) 0.0009(8) -0.0070(8)
B12A 0.0217(10) 0.0283(12) 0.0185(11) 0.0029(9) -0.0004(8) -0.0004(9)
B11B 0.0216(10) 0.0214(11) 0.0186(11) -0.0052(9) 0.0020(8) -0.0039(8)
B12D 0.0217(10) 0.0292(12) 0.0175(11) -0.0013(9) 0.0008(8) -0.0101(9)

loop_
_atom_type_symbol
_atom_type_description
_atom_type_scat_dispersion_real
_atom_type_scat_dispersion_imag
_atom_type_scat_source
C C 0.0033 0.0016 'International Tables Vol C Tables 4.2.6.8 and 6.1.1.4'
H H 0.0000 0.0000 'International Tables Vol C Tables 4.2.6.8 and 6.1.1.4'
B B 0.0013 0.0007 'International Tables Vol C Tables 4.2.6.8 and 6.1.1.4'
N N 0.0061 0.0033 'International Tables Vol C Tables 4.2.6.8 and 6.1.1.4'
O O 0.0106 0.0060 'International Tables Vol C Tables 4.2.6.8 and 6.1.1.4'

loop_
_geom_angle_atom_site_label_1
_geom_angle_atom_site_label_2
_geom_angle_atom_site_label_3
_geom_angle
N1C C1C C2C 112.23(11)
N1C C1C B3C 115.92(12)
N1C C1C B4C 129.38(12)
N1C C1C B5C 127.57(13)
N1C C1C B6C 114.02(12)
C2C C1C B3C 59.23(9)
C2C C1C B4C 107.92(12)
C2C C1C B5C 107.77(12)
C2C C1C B6C 59.09(9)
B3C C1C B6C 110.66(12)
B4C C1C B3C 62.43(10)
B4C C1C B5C 62.62(10)
B4C C1C B6C 112.50(12)
B5C C1C B3C 113.14(12)
B5C C1C B6C 61.90(10)
C1C N1C O2C 105.99(11)
C1C N1C C6C 121.84(11)
O2C N1C C6C 107.83(11)
C1C C2C H2C 111.5(10)
C1C C2C B3C 61.53(10)
C1C C2C B6C 62.16(10)
C1C C2C B7C 112.90(12)
B3C C2C H2C 112.2(9)
B3C C2C B6C 115.25(12)
B3C C2C B7C 63.38(11)
B6C C2C H2C 116.1(9)
B7C C2C H2C 122.7(10)
B7C C2C B6C 115.77(13)
B11C C2C C1C 113.32(12)
B11C C2C H2C 125.4(9)
B11C C2C B3C 115.71(13)
B11C C2C B6C 63.48(11)
B11C C2C B7C 62.92(11)
N1C O2C C3C 114.94(10)
C1C B3C H3C 119.0(9)
C1C B3C B4C 58.12(10)
C1C B3C B7C 106.98(13)
C1C B3C B8C 105.70(13)
C2C B3C C1C 59.25(9)
C2C B3C H3C 118.4(8)
C2C B3C B4C 104.58(13)
C2C B3C B7C 58.30(10)
C2C B3C B8C 104.35(13)
B4C B3C H3C 126.2(8)
B7C B3C H3C 121.5(9)
B7C B3C B4C 107.86(13)
B8C B3C H3C 129.1(8)
B8C B3C B4C 59.93(10)
B8C B3C B7C 60.00(10)
O2C C3C C4C 104.96(12)
O2C C3C C8C 108.63(13)
O2C C3C C10C 103.04(12)
C8C C3C C4C 107.67(13)
C8C C3C C10C 117.45(13)
C10C C3C C4C 114.17(13)
C1C B4C B3C 59.45(9)
C1C B4C H4C 117.2(8)
C1C B4C B5C 58.76(9)
C1C B4C B8C 106.42(12)
C1C B4C B9C 105.80(12)
B3C B4C H4C 118.8(8)
B5C B4C B3C 107.64(12)
B5C B4C H4C 120.4(8)
B8C B4C B3C 59.53(11)
B8C B4C H4C 125.8(8)
B8C B4C B5C 108.75(13)
B9C B4C B3C 107.39(13)
B9C B4C H4C 128.0(8)
B9C B4C B5C 60.21(11)
B9C B4C B8C 60.41(11)
C3C C4C H4CA 110.2
C3C C4C H4CB 110.2
C3C C4C C5C 107.41(13)
H4CA C4C H4CB 108.5
C5C C4C H4CA 110.2
C5C C4C H4CB 110.2
C1C B5C B4C 58.62(10)
C1C B5C H5C 119.0(8)
C1C B5C B6C 60.18(9)
C1C B5C B9C 105.31(13)
C1C B5C B10C 105.95(13)
B4C B5C H5C 120.6(8)
B4C B5C B6C 107.93(13)
B4C B5C B9C 59.73(11)
B6C B5C H5C 120.1(8)
B9C B5C H5C 126.5(8)
B9C B5C B6C 107.01(14)
B10C B5C B4C 107.65(14)
B10C B5C H5C 125.8(8)
B10C B5C B6C 59.03(11)
B10C B5C B9C 59.89(11)
C4C C5C H5CA 109.4
C4C C5C H5CB 109.4
C4C C5C C6C 111.21(13)
H5CA C5C H5CB 108.0
C6C C5C H5CA 109.4
C6C C5C H5CB 109.4
C1C B6C B5C 57.92(10)
C1C B6C H6C 119.2(8)
C1C B6C B10C 105.17(13)
C1C B6C B11C 105.99(13)
C2C B6C C1C 58.75(9)
C2C B6C B5C 104.36(13)
C2C B6C H6C 119.7(8)
C2C B6C B10C 103.84(14)
C2C B6C B11C 57.74(10)
B5C B6C H6C 124.7(8)
B10C B6C B5C 60.29(10)
B10C B6C H6C 129.0(8)
B10C B6C B11C 60.07(11)
B11C B6C B5C 108.15(13)
B11C B6C H6C 122.7(8)
N1C C6C C5C 102.98(12)
C7C C6C N1C 108.18(12)
C7C C6C C5C 108.90(13)
C7C C6C C9C 114.24(13)
C9C C6C N1C 112.84(13)
C9C C6C C5C 109.05(13)
C2C B7C B3C 58.31(10)
C2C B7C H7C 118.7(8)
C2C B7C B8C 104.07(13)
C2C B7C B11C 58.20(10)
C2C B7C B12C 104.41(13)
B3C B7C H7C 116.2(8)
B8C B7C B3C 59.62(10)
B8C B7C H7C 125.2(8)
B11C B7C B3C 107.61(14)
B11C B7C H7C 122.2(8)
B11C B7C B8C 108.57(13)
B11C B7C B12C 60.24(11)
B12C B7C B3C 108.35(13)
B12C B7C H7C 129.3(8)
B12C B7C B8C 60.88(10)
B3C B8C B4C 60.53(10)
B3C B8C B7C 60.38(10)
B3C B8C H8C 119.9(8)
B3C B8C B9C 107.66(14)
B3C B8C B12C 107.76(13)
B4C B8C B7C 108.64(13)
B4C B8C H8C 120.2(8)
B4C B8C B9C 59.75(11)
B4C B8C B12C 107.89(14)
B7C B8C H8C 121.9(8)
B7C B8C B9C 107.04(13)
B7C B8C B12C 59.37(10)
B9C B8C H8C 123.4(8)
B9C B8C B12C 59.55(11)
B12C B8C H8C 123.8(8)
B4C B9C B5C 60.06(11)
B4C B9C B8C 59.84(11)
B4C B9C H9C 121.4(8)
B4C B9C B10C 107.93(13)
B4C B9C B12C 108.72(13)
B5C B9C B8C 108.17(13)
B5C B9C H9C 119.0(9)
B8C B9C H9C 123.9(8)
B10C B9C B5C 59.90(11)
B10C B9C B8C 108.40(13)
B10C B9C H9C 120.4(8)
B10C B9C B12C 60.65(11)
B12C B9C B5C 109.01(13)
B12C B9C B8C 60.49(11)
B12C B9C H9C 122.5(9)
B5C B10C H10C 120.7(9)
B5C B10C B12C 108.51(13)
B6C B10C B5C 60.69(10)
B6C B10C B9C 108.58(13)
B6C B10C H10C 118.3(8)
B6C B10C B11C 60.72(10)
B6C B10C B12C 108.68(13)
B9C B10C B5C 60.21(11)
B9C B10C H10C 124.4(8)
B9C B10C B12C 59.72(11)
B11C B10C B5C 108.98(13)
B11C B10C B9C 107.52(14)
B11C B10C H10C 120.3(8)
B11C B10C B12C 59.62(11)
B12C B10C H10C 123.5(9)
C2C B11C B6C 58.78(10)
C2C B11C B7C 58.88(10)
C2C B11C B10C 103.96(13)
C2C B11C H11C 119.0(8)
C2C B11C B12C 104.75(13)
B6C B11C H11C 117.2(9)
B7C B11C B6C 108.57(13)
B7C B11C B10C 108.45(13)
B7C B11C H11C 121.2(9)
B7C B11C B12C 60.01(11)
B10C B11C B6C 59.21(11)
B10C B11C H11C 125.8(8)
B10C B11C B12C 60.89(11)
B12C B11C B6C 108.49(13)
B12C B11C H11C 128.1(9)
B7C B12C B8C 59.75(10)
B7C B12C B9C 107.67(13)
B7C B12C B10C 107.15(13)
B7C B12C B11C 59.76(11)
B7C B12C H12C 119.9(8)
B8C B12C H12C 122.8(8)
B9C B12C B8C 59.96(11)
B9C B12C B10C 59.63(11)
B9C B12C H12C 124.5(8)
B10C B12C B8C 107.18(14)
B10C B12C H12C 123.1(8)
B11C B12C B8C 107.29(13)
B11C B12C B9C 107.33(14)
B11C B12C B10C 59.49(11)
B11C B12C H12C 120.1(8)
C6C C7C H7CA 122.4
C8C C7C C6C 115.20(14)
C8C C7C H7CA 122.4
C3C C8C H8CA 123.1
C7C C8C C3C 113.71(14)
C7C C8C H8CA 123.1
C6C C9C H9CA 109.5
C6C C9C H9CB 109.5
C6C C9C H9CC 109.5
H9CA C9C H9CB 109.5
H9CA C9C H9CC 109.5
H9CB C9C H9CC 109.5
C3C C10C H10A 107.1
C3C C10C C11C 111.72(14)
C11C C10C H10A 107.1
C12C C10C C3C 112.79(14)
C12C C10C H10A 107.1
C12C C10C C11C 110.63(14)
C10C C11C H11A 109.5
C10C C11C H11B 109.5
C10C C11C H11D 109.5
H11A C11C H11B 109.5
H11A C11C H11D 109.5
H11B C11C H11D 109.5
C10C C12C H12A 109.5
C10C C12C H12B 109.5
C10C C12C H12D 109.5
H12A C12C H12B 109.5
H12A C12C H12D 109.5
H12B C12C H12D 109.5
N1B O2B C3B 114.97(10)
N1D O2D C3D 114.76(10)
N1A O2A C3A 114.67(10)
O2D N1D C6D 107.88(11)
C1D N1D O2D 105.89(11)
C1D N1D C6D 120.72(12)
O2A N1A C6A 108.02(11)
C1A N1A O2A 106.21(11)
C1A N1A C6A 120.34(12)
O2B N1B C6B 107.98(11)
C1B N1B O2B 105.92(11)
C1B N1B C6B 120.77(12)
H5DA C5D H5DB 108.0
C4D C5D H5DA 109.4
C4D C5D H5DB 109.4
C4D C5D C6D 111.12(13)
C6D C5D H5DA 109.4
C6D C5D H5DB 109.4
O2A C3A C10A 103.98(12)
O2A C3A C8A 108.52(12)
O2A C3A C4A 104.35(12)
C10A C3A C4A 114.03(13)
C8A C3A C10A 117.03(13)
C8A C3A C4A 107.99(13)
C3B C8B H8B 122.8
C7B C8B H8B 122.8
C7B C8B C3B 114.45(14)
N1A C6A C5A 103.08(12)
C7A C6A N1A 107.53(13)
C7A C6A C5A 108.80(14)
C7A C6A C9A 115.83(14)
C9A C6A N1A 112.44(13)
C9A C6A C5A 108.35(14)
C3A C10A H10G 107.0
C3A C10A C11A 111.75(13)
C12A C10A C3A 113.36(13)
C12A C10A H10G 107.0
C12A C10A C11A 110.42(14)
C11A C10A H10G 107.0
C3D C8D H8D 122.9
C7D C8D H8D 122.9
C7D C8D C3D 114.29(14)
H11I C11D H11J 109.5
H11I C11D H11K 109.5
H11J C11D H11K 109.5
C10D C11D H11I 109.5
C10D C11D H11J 109.5
C10D C11D H11K 109.5
C11D C10D H10E 107.5
C3D C10D C11D 110.24(13)
C3D C10D H10E 107.5
C3D C10D C12D 113.77(14)
C12D C10D C11D 110.14(14)
C12D C10D H10E 107.5
C3A C8A H8A 122.8
C7A C8A C3A 114.36(15)
C7A C8A H8A 122.8
N1B C1B C2B 112.41(12)
N1B C1B B5B 127.76(13)
N1B C1B B6B 114.65(12)
N1B C1B B3B 115.42(13)
N1B C1B B4B 128.59(13)
C2B C1B B5B 107.91(12)
C2B C1B B6B 59.19(10)
C2B C1B B3B 59.30(10)
C2B C1B B4B 108.05(13)
B5B C1B B6B 61.95(10)
B5B C1B B3B 113.17(13)
B3B C1B B6B 110.80(13)
B4B C1B B5B 62.76(11)
B4B C1B B6B 112.75(13)
B4B C1B B3B 62.34(11)
C10A C12A H12M 109.5
C10A C12A H12N 109.5
C10A C12A H12O 109.5
H12M C12A H12N 109.5
H12M C12A H12O 109.5
H12N C12A H12O 109.5
C1D C2D H2D 112.9(10)
C1D C2D B6D 62.10(10)
C1D C2D B3D 61.53(10)
C1D C2D B7D 112.72(12)
B6D C2D H2D 113.9(10)
B3D C2D H2D 115.2(9)
B3D C2D B6D 115.29(12)
B7D C2D H2D 123.5(10)
B7D C2D B6D 115.96(13)
B7D C2D B3D 63.18(11)
B11D C2D H2D 122.8(9)
B11D C2D C1D 112.96(12)
B11D C2D B6D 63.22(11)
B11D C2D B3D 115.75(13)
B11D C2D B7D 63.33(11)
C3B C10B H10B 107.3
C3B C10B C12B 113.17(14)
C12B C10B H10B 107.3
C11B C10B H10B 107.3
C11B C10B C3B 111.03(15)
C11B C10B C12B 110.55(15)
O2D C3D C8D 108.48(12)
O2D C3D C10D 104.51(12)
O2D C3D C4D 104.40(12)
C8D C3D C10D 116.29(13)
C8D C3D C4D 108.33(13)
C10D C3D C4D 113.96(13)
N1D C1D C2D 112.63(12)
N1D C1D B4D 128.24(13)
N1D C1D B5D 127.60(13)
N1D C1D B6D 114.59(12)
N1D C1D B3D 115.46(12)
C2D C1D B4D 108.21(12)
C2D C1D B5D 107.94(12)
C2D C1D B6D 59.39(9)
C2D C1D B3D 59.29(10)
B4D C1D B5D 62.78(11)
B4D C1D B6D 112.98(12)
B4D C1D B3D 62.45(10)
B5D C1D B6D 61.93(10)
B5D C1D B3D 113.20(13)
B3D C1D B6D 111.05(12)
N1A C1A C2A 112.21(11)
N1A C1A B6A 115.59(13)
N1A C1A B5A 128.69(13)
N1A C1A B3A 114.04(13)
N1A C1A B4A 127.64(13)
C2A C1A B6A 59.33(10)
C2A C1A B5A 107.78(12)
C2A C1A B3A 59.29(10)
C2A C1A B4A 108.21(12)
B5A C1A B6A 61.66(11)
B5A C1A B3A 113.48(12)
B3A C1A B6A 111.03(12)
B4A C1A B6A 113.08(13)
B4A C1A B5A 63.22(11)
B4A C1A B3A 62.44(11)
C1A C2A H2A 111.7(9)
C1A C2A B7A 112.75(12)
C1A C2A B6A 62.25(10)
C1A C2A B3A 61.64(10)
C1A C2A B11A 113.26(12)
B7A C2A H2A 125.4(10)
B7A C2A B6A 115.80(13)
B7A C2A B3A 63.26(11)
B6A C2A H2A 112.2(10)
B3A C2A H2A 115.9(9)
B3A C2A B6A 115.54(13)
B11A C2A H2A 122.8(9)
B11A C2A B7A 62.87(11)
B11A C2A B6A 63.50(11)
B11A C2A B3A 115.68(13)
C10D C12D H12I 109.5
C10D C12D H12J 109.5
C10D C12D H12K 109.5
H12I C12D H12J 109.5
H12I C12D H12K 109.5
H12J C12D H12K 109.5
C3A C4A H4AA 110.3
C3A C4A H4AB 110.3
C3A C4A C5A 107.29(13)
H4AA C4A H4AB 108.5
C5A C4A H4AA 110.3
C5A C4A H4AB 110.3
C5D C4D H4DA 110.2
C5D C4D H4DB 110.2
C3D C4D C5D 107.34(13)
C3D C4D H4DA 110.2
C3D C4D H4DB 110.2
H4DA C4D H4DB 108.5
C1B C2B H2B 111.5(10)
C1B C2B B7B 112.88(12)
C1B C2B B6B 62.29(10)
C1B C2B B3B 61.87(10)
C1B C2B B11B 113.20(12)
B7B C2B H2B 124.1(9)
B7B C2B B6B 115.69(13)
B6B C2B H2B 114.1(9)
B3B C2B H2B 114.0(10)
B3B C2B B7B 63.13(11)
B3B C2B B6B 115.64(13)
B11B C2B H2B 124.2(10)
B11B C2B B7B 62.99(11)
B11B C2B B6B 63.23(11)
B11B C2B B3B 115.65(13)
N1D C6D C5D 102.35(12)
C9D C6D N1D 113.38(13)
C9D C6D C5D 108.93(13)
C7D C6D N1D 108.07(12)
C7D C6D C5D 109.46(14)
C7D C6D C9D 113.99(13)
C6A C5A H5AA 109.3
C6A C5A H5AB 109.3
C4A C5A C6A 111.52(13)
C4A C5A H5AA 109.3
C4A C5A H5AB 109.3
H5AA C5A H5AB 108.0
C6A C7A H7A 122.5
C8A C7A C6A 114.95(14)
C8A C7A H7A 122.5
O2B C3B C8B 108.97(13)
O2B C3B C10B 104.17(12)
O2B C3B C4B 104.14(12)
C8B C3B C10B 116.96(13)
C8B C3B C4B 106.80(13)
C10B C3B C4B 114.91(13)
C6A C9A H9AA 109.5
C6A C9A H9AB 109.5
C6A C9A H9AC 109.5
H9AA C9A H9AB 109.5
H9AA C9A H9AC 109.5
H9AB C9A H9AC 109.5
C3B C4B H4BA 110.2
C3B C4B H4BB 110.2
H4BA C4B H4BB 108.5
C5B C4B C3B 107.66(13)
C5B C4B H4BA 110.2
C5B C4B H4BB 110.2
C10A C11A H11M 109.5
C10A C11A H11N 109.5
C10A C11A H11O 109.5
H11M C11A H11N 109.5
H11M C11A H11O 109.5
H11N C11A H11O 109.5
C4B C5B H5BA 109.4
C4B C5B H5BB 109.4
C4B C5B C6B 111.28(13)
H5BA C5B H5BB 108.0
C6B C5B H5BA 109.4
C6B C5B H5BB 109.4
C8B C7B H7B 122.5
C8B C7B C6B 115.05(14)
C6B C7B H7B 122.5
N1B C6B C5B 102.52(12)
C7B C6B N1B 107.94(13)
C7B C6B C5B 108.70(14)
C7B C6B C9B 114.95(14)
C9B C6B N1B 112.79(14)
C9B C6B C5B 109.17(13)
C6B C9B H9BA 109.5
C6B C9B H9BB 109.5
C6B C9B H9BC 109.5
H9BA C9B H9BB 109.5
H9BA C9B H9BC 109.5
H9BB C9B H9BC 109.5
C10B C12B H12E 109.5
C10B C12B H12F 109.5
C10B C12B H12G 109.5
H12E C12B H12F 109.5
H12E C12B H12G 109.5
H12F C12B H12G 109.5
C10B C11B H11E 109.5
C10B C11B H11F 109.5
C10B C11B H11G 109.5
H11E C11B H11F 109.5
H11E C11B H11G 109.5
H11F C11B H11G 109.5
C6D C9D H9DA 109.5
C6D C9D H9DB 109.5
C6D C9D H9DC 109.5
H9DA C9D H9DB 109.5
H9DA C9D H9DC 109.5
H9DB C9D H9DC 109.5
C8D C7D C6D 114.62(14)
C8D C7D H7D 122.7
C6D C7D H7D 122.7
C1D B4D H4D 117.2(8)
C1D B4D B5D 59.01(10)
C1D B4D B3D 59.64(10)
C1D B4D B8D 106.35(13)
C1D B4D B9D 105.68(13)
B5D B4D H4D 118.2(9)
B3D B4D H4D 120.9(9)
B3D B4D B5D 107.93(13)
B8D B4D H4D 127.5(9)
B8D B4D B5D 108.45(14)
B8D B4D B3D 59.41(11)
B9D B4D H4D 126.7(8)
B9D B4D B5D 59.92(11)
B9D B4D B3D 107.21(13)
B9D B4D B8D 60.22(11)
C2A B7A H7AA 118.5(8)
C2A B7A B8A 104.40(13)
C2A B7A B3A 58.41(10)
C2A B7A B11A 58.39(10)
C2A B7A B12A 104.43(14)
B8A B7A H7AA 125.7(8)
B8A B7A B3A 59.67(11)
B3A B7A H7AA 117.2(8)
B11A B7A H7AA 120.8(8)
B11A B7A B8A 109.08(14)
B11A B7A B3A 107.96(14)
B12A B7A H7AA 128.7(8)
B12A B7A B8A 61.11(11)
B12A B7A B3A 108.42(14)
B12A B7A B11A 60.20(11)
C2B B7B H7BA 117.3(8)
C2B B7B B8B 104.09(14)
C2B B7B B12B 104.17(14)
C2B B7B B3B 58.44(10)
C2B B7B B11B 58.37(10)
B8B B7B H7BA 126.1(8)
B8B B7B B3B 59.69(11)
B12B B7B H7BA 130.7(9)
B12B B7B B8B 60.88(11)
B12B B7B B3B 108.38(14)
B3B B7B H7BA 115.3(9)
B11B B7B H7BA 121.8(9)
B11B B7B B8B 108.52(14)
B11B B7B B12B 59.92(11)
B11B B7B B3B 107.95(14)
C1B B5B H5B 117.0(8)
C1B B5B B6B 60.03(10)
C1B B5B B4B 58.47(10)
C1B B5B B9B 105.15(13)
C1B B5B B10B 106.04(13)
B6B B5B H5B 118.6(8)
B4B B5B H5B 120.5(9)
B4B B5B B6B 107.77(13)
B9B B5B H5B 128.6(8)
B9B B5B B6B 107.16(14)
B9B B5B B4B 59.66(11)
B9B B5B B10B 60.27(11)
B10B B5B H5B 126.7(9)
B10B B5B B6B 59.11(11)
B10B B5B B4B 107.98(14)
B5A B9A H9A 121.4(9)
B5A B9A B8A 108.47(14)
B5A B9A B4A 60.49(11)
B8A B9A H9A 119.9(10)
B10A B9A H9A 123.7(9)
B10A B9A B5A 59.84(12)
B10A B9A B8A 108.99(14)
B10A B9A B4A 108.53(14)
B4A B9A H9A 119.0(9)
B4A B9A B8A 59.79(12)
B12A B9A H9A 122.3(9)
B12A B9A B5A 109.01(14)
B12A B9A B8A 60.54(12)
B12A B9A B10A 60.93(12)
B12A B9A B4A 108.78(14)
C1D B5D B4D 58.21(10)
C1D B5D H5D 117.4(8)
C1D B5D B6D 60.09(10)
C1D B5D B9D 104.94(13)
C1D B5D B10D 106.06(13)
B4D B5D H5D 121.5(8)
B4D B5D B6D 107.82(13)
B6D B5D H5D 117.6(8)
B9D B5D B4D 59.78(11)
B9D B5D H5D 129.0(8)
B9D B5D B6D 107.30(13)
B9D B5D B10D 60.11(11)
B10D B5D B4D 107.98(14)
B10D B5D H5D 125.9(8)
B10D B5D B6D 59.38(10)
C1A B6A H6A 119.3(8)
C1A B6A B5A 57.99(10)
C1A B6A B10A 104.98(14)
C1A B6A B11A 105.56(14)
C2A B6A C1A 58.42(10)
C2A B6A H6A 119.3(9)
C2A B6A B5A 104.18(13)
C2A B6A B10A 103.75(14)
C2A B6A B11A 57.70(10)
B5A B6A H6A 125.3(9)
B5A B6A B11A 107.87(14)
B10A B6A H6A 129.4(9)
B10A B6A B5A 60.14(11)
B10A B6A B11A 60.01(11)
B11A B6A H6A 122.6(8)
C1A B5A B9A 104.88(14)
C1A B5A B6A 60.34(10)
C1A B5A H5A 118.6(8)
C1A B5A B10A 106.27(13)
C1A B5A B4A 58.29(10)
B9A B5A H5A 127.6(8)
B9A B5A B4A 59.70(12)
B6A B5A B9A 107.14(14)
B6A B5A H5A 118.9(8)
B6A B5A B4A 108.07(13)
B10A B5A B9A 59.86(12)
B10A B5A B6A 59.45(11)
B10A B5A H5A 125.5(9)
B10A B5A B4A 107.91(14)
B4A B5A H5A 121.1(9)
B7A B8A B9A 106.40(15)
B7A B8A H8AA 121.7(9)
B7A B8A B4A 108.48(14)
B7A B8A B12A 59.25(11)
B9A B8A H8AA 122.7(9)
B3A B8A B7A 60.38(11)
B3A B8A B9A 107.30(14)
B3A B8A H8AA 122.1(9)
B3A B8A B4A 60.47(11)
B3A B8A B12A 107.50(14)
B4A B8A B9A 59.73(12)
B4A B8A H8AA 121.9(9)
B4A B8A B12A 107.49(15)
B12A B8A B9A 59.00(12)
B12A B8A H8AA 121.8(9)
C2D B6D C1D 58.51(9)
C2D B6D B5D 104.14(13)
C2D B6D H6D 119.1(8)
C2D B6D B10D 103.65(14)
C2D B6D B11D 57.71(10)
C1D B6D B5D 57.98(9)
C1D B6D H6D 118.3(8)
C1D B6D B10D 104.94(13)
C1D B6D B11D 105.66(13)
B5D B6D H6D 124.8(8)
B10D B6D B5D 60.05(10)
B10D B6D H6D 130.2(8)
B10D B6D B11D 59.95(11)
B11D B6D B5D 107.78(14)
B11D B6D H6D 123.4(8)
C2D B3D C1D 59.18(10)
C2D B3D B4D 104.58(13)
C2D B3D H3D 116.7(8)
C2D B3D B7D 58.35(10)
C2D B3D B8D 104.43(13)
C1D B3D B4D 57.91(10)
C1D B3D H3D 118.8(9)
C1D B3D B7D 106.93(13)
C1D B3D B8D 105.58(13)
B4D B3D H3D 127.5(8)
B7D B3D B4D 108.18(14)
B7D B3D H3D 120.4(9)
B8D B3D B4D 60.14(11)
B8D B3D H3D 130.3(9)
B8D B3D B7D 60.12(11)
C1B B6B B5B 58.01(10)
C1B B6B H6B 118.0(9)
C1B B6B B10B 105.26(13)
C1B B6B B11B 106.10(13)
C2B B6B C1B 58.52(9)
C2B B6B B5B 104.28(13)
C2B B6B H6B 118.6(8)
C2B B6B B10B 104.19(13)
C2B B6B B11B 58.15(10)
B5B B6B H6B 124.9(8)
B10B B6B B5B 60.12(11)
B10B B6B H6B 130.1(8)
B10B B6B B11B 60.12(11)
B11B B6B B5B 108.03(14)
B11B B6B H6B 123.2(9)
B7B B8B H8BA 120.8(8)
B7B B8B B12B 59.57(11)
B7B B8B B4B 108.64(14)
B7B B8B B9B 107.15(14)
B12B B8B H8BA 125.4(9)
B3B B8B B7B 60.32(11)
B3B B8B H8BA 117.6(8)
B3B B8B B12B 107.84(14)
B3B B8B B4B 60.62(11)
B3B B8B B9B 107.70(14)
B4B B8B H8BA 119.9(9)
B4B B8B B12B 107.73(14)
B4B B8B B9B 59.63(11)
B9B B8B H8BA 125.4(8)
B9B B8B B12B 59.48(11)
C2D B7D B3D 58.47(10)
C2D B7D H7DA 118.7(8)
C2D B7D B8D 104.12(13)
C2D B7D B11D 58.10(10)
C2D B7D B12D 104.23(14)
B3D B7D H7DA 118.2(8)
B3D B7D B11D 107.55(14)
B8D B7D B3D 59.59(11)
B8D B7D H7DA 126.7(8)
B8D B7D B11D 108.35(14)
B8D B7D B12D 60.67(11)
B11D B7D H7DA 120.3(8)
B12D B7D B3D 108.10(14)
B12D B7D H7DA 128.2(8)
B12D B7D B11D 60.13(11)
C1A B3A B7A 106.73(13)
C1A B3A B8A 105.85(13)
C1A B3A H3A 118.3(9)
C1A B3A B4A 58.12(10)
C2A B3A C1A 59.07(10)
C2A B3A B7A 58.32(10)
C2A B3A B8A 104.54(14)
C2A B3A H3A 117.5(8)
C2A B3A B4A 104.66(14)
B7A B3A H3A 121.8(9)
B7A B3A B4A 107.96(14)
B8A B3A B7A 59.95(11)
B8A B3A H3A 129.9(8)
B8A B3A B4A 60.25(11)
B4A B3A H3A 126.2(8)
B4D B8D H8DA 120.5(9)
B4D B8D B9D 59.78(11)
B4D B8D B12D 107.81(14)
B3D B8D B4D 60.45(11)
B3D B8D B7D 60.29(11)
B3D B8D H8DA 120.2(9)
B3D B8D B9D 107.68(14)
B3D B8D B12D 107.84(14)
B7D B8D B4D 108.55(14)
B7D B8D H8DA 121.8(9)
B7D B8D B9D 107.23(14)
B7D B8D B12D 59.65(11)
B9D B8D H8DA 123.2(9)
B9D B8D B12D 59.48(11)
B12D B8D H8DA 123.5(9)
B7B B12B B8B 59.56(11)
B7B B12B H12H 121.0(8)
B7B B12B B9B 107.58(14)
B7B B12B B10B 107.55(14)
B8B B12B H12H 121.5(9)
B9B B12B B8B 60.02(11)
B9B B12B H12H 122.6(8)
B9B B12B B10B 59.90(11)
B10B B12B B8B 107.68(14)
B10B B12B H12H 122.9(8)
B11B B12B B7B 60.04(11)
B11B B12B B8B 107.57(14)
B11B B12B H12H 121.7(9)
B11B B12B B9B 107.59(14)
B11B B12B B10B 59.63(11)
B4D B9D B5D 60.30(11)
B4D B9D B8D 60.01(11)
B4D B9D H9D 120.4(8)
B4D B9D B10D 108.34(13)
B5D B9D B8D 108.59(13)
B5D B9D H9D 120.0(9)
B5D B9D B10D 60.04(11)
B8D B9D H9D 122.0(9)
B10D B9D B8D 108.72(13)
B10D B9D H9D 121.7(8)
B12D B9D B4D 108.86(13)
B12D B9D B5D 109.07(13)
B12D B9D B8D 60.55(11)
B12D B9D H9D 122.4(9)
B12D B9D B10D 60.60(11)
C1B B3B B7B 106.66(13)
C1B B3B B8B 105.45(13)
C1B B3B H3B 117.5(9)
C1B B3B B4B 58.02(10)
C2B B3B C1B 58.83(10)
C2B B3B B7B 58.43(11)
C2B B3B B8B 104.31(14)
C2B B3B H3B 119.3(8)
C2B B3B B4B 104.31(13)
B7B B3B H3B 123.8(9)
B7B B3B B4B 107.84(14)
B8B B3B B7B 59.98(11)
B8B B3B H3B 129.8(8)
B8B B3B B4B 59.96(11)
B4B B3B H3B 124.1(9)
B5D B10D B9D 59.85(11)
B5D B10D H10F 120.1(9)
B5D B10D B12D 108.01(14)
B6D B10D B5D 60.57(10)
B6D B10D B9D 108.03(13)
B6D B10D H10F 119.0(8)
B6D B10D B11D 60.40(10)
B6D B10D B12D 108.39(13)
B9D B10D H10F 123.7(8)
B9D B10D B12D 59.47(11)
B11D B10D B5D 108.54(13)
B11D B10D B9D 107.22(14)
B11D B10D H10F 121.7(8)
B11D B10D B12D 59.80(11)
B12D B10D H10F 124.0(9)
C1B B4B B5B 58.76(10)
C1B B4B B8B 106.30(13)
C1B B4B B3B 59.64(10)
C1B B4B H4B 118.1(8)
C1B B4B B9B 105.53(13)
B5B B4B B3B 107.79(13)
B5B B4B H4B 120.5(8)
B8B B4B B5B 108.49(14)
B8B B4B B3B 59.42(11)
B8B B4B H4B 125.6(8)
B3B B4B H4B 119.3(8)
B9B B4B B5B 59.85(11)
B9B B4B B8B 60.48(12)
B9B B4B B3B 107.43(14)
B9B B4B H4B 127.3(8)
C2D B11D B6D 59.07(10)
C2D B11D B7D 58.57(11)
C2D B11D B10D 104.46(13)
C2D B11D H11L 117.0(8)
C2D B11D B12D 104.41(14)
B6D B11D H11L 116.2(9)
B7D B11D B6D 108.61(14)
B7D B11D H11L 120.5(9)
B7D B11D B12D 59.90(11)
B10D B11D B6D 59.65(11)
B10D B11D B7D 108.47(13)
B10D B11D H11L 127.0(9)
B10D B11D B12D 60.66(11)
B12D B11D B6D 108.47(13)
B12D B11D H11L 130.0(9)
B9A B10A B5A 60.31(12)
B9A B10A H10H 124.8(9)
B9A B10A B12A 59.35(12)
B6A B10A B9A 108.27(14)
B6A B10A B5A 60.42(11)
B6A B10A H10H 119.8(9)
B6A B10A B11A 60.68(11)
B6A B10A B12A 108.25(14)
B5A B10A H10H 123.3(9)
B5A B10A B12A 108.12(15)
B11A B10A B9A 106.99(15)
B11A B10A B5A 108.61(14)
B11A B10A H10H 118.9(9)
B11A B10A B12A 59.37(11)
B12A B10A H10H 121.5(9)
C1A B4A B9A 105.12(14)
C1A B4A B5A 58.49(10)
C1A B4A B8A 106.13(13)
C1A B4A B3A 59.45(10)
C1A B4A H4A 119.2(8)
B9A B4A B5A 59.81(12)
B9A B4A B3A 106.96(14)
B9A B4A H4A 125.5(9)
B5A B4A H4A 119.0(9)
B8A B4A B9A 60.48(12)
B8A B4A B5A 108.48(15)
B8A B4A B3A 59.28(11)
B8A B4A H4A 126.2(9)
B3A B4A B5A 107.31(13)
B3A B4A H4A 121.9(9)
B5B B9B B8B 108.52(13)
B5B B9B B12B 108.89(13)
B5B B9B H9B 119.4(8)
B5B B9B B10B 59.88(11)
B8B B9B H9B 122.6(8)
B12B B9B B8B 60.50(11)
B12B B9B H9B 122.9(9)
B12B B9B B10B 60.52(11)
B4B B9B B5B 60.48(11)
B4B B9B B8B 59.89(11)
B4B B9B B12B 108.76(14)
B4B B9B H9B 120.2(9)
B4B B9B B10B 108.32(13)
B10B B9B B8B 108.54(13)
B10B B9B H9B 121.6(8)
C2A B11A B7A 58.73(10)
C2A B11A B6A 58.80(10)
C2A B11A B10A 104.05(13)
C2A B11A H11P 117.9(8)
C2A B11A B12A 104.45(14)
B7A B11A B6A 108.51(14)
B7A B11A B10A 108.53(14)
B7A B11A H11P 121.8(9)
B7A B11A B12A 59.88(11)
B6A B11A H11P 115.7(9)
B10A B11A B6A 59.31(11)
B10A B11A H11P 125.8(9)
B12A B11A B6A 108.41(14)
B12A B11A B10A 60.92(11)
B12A B11A H11P 129.9(8)
B5B B10B B12B 108.10(14)
B5B B10B B9B 59.84(11)
B5B B10B H10D 121.1(8)
B6B B10B B5B 60.77(11)
B6B B10B B12B 108.25(13)
B6B B10B B9B 108.13(14)
B6B B10B H10D 119.3(8)
B6B B10B B11B 60.57(11)
B12B B10B H10D 123.1(8)
B9B B10B B12B 59.58(11)
B9B B10B H10D 124.1(8)
B11B B10B B5B 108.90(14)
B11B B10B B12B 59.51(11)
B11B B10B B9B 107.24(14)
B11B B10B H10D 120.6(8)
B7A B12A B9A 107.86(14)
B7A B12A B8A 59.63(11)
B7A B12A B10A 107.60(14)
B7A B12A B11A 59.92(11)
B7A B12A H12P 120.9(9)
B9A B12A B8A 60.46(12)
B9A B12A B10A 59.73(12)
B9A B12A B11A 107.57(14)
B9A B12A H12P 123.8(8)
B8A B12A B10A 107.99(14)
B8A B12A H12P 123.3(9)
B10A B12A H12P 121.5(9)
B11A B12A B8A 107.68(13)
B11A B12A B10A 59.72(11)
B11A B12A H12P 119.7(8)
C2B B11B B7B 58.63(11)
C2B B11B B6B 58.62(10)
C2B B11B B12B 104.46(13)
C2B B11B B10B 103.93(13)
C2B B11B H11H 117.3(8)
B7B B11B B6B 108.28(14)
B7B B11B B10B 108.53(13)
B7B B11B H11H 121.0(8)
B6B B11B H11H 116.0(8)
B12B B11B B7B 60.04(11)
B12B B11B B6B 108.33(14)
B12B B11B B10B 60.86(11)
B12B B11B H11H 130.1(8)
B10B B11B B6B 59.31(11)
B10B B11B H11H 126.7(8)
B7D B12D B8D 59.68(11)
B7D B12D B10D 107.64(14)
B7D B12D B11D 59.98(11)
B7D B12D H12L 120.6(9)
B8D B12D H12L 124.1(9)
B9D B12D B7D 107.65(14)
B9D B12D B8D 59.97(11)
B9D B12D B10D 59.93(11)
B9D B12D B11D 107.38(14)
B9D B12D H12L 124.5(9)
B10D B12D B8D 107.73(14)
B10D B12D H12L 121.4(9)
B11D B12D B8D 107.45(14)
B11D B12D B10D 59.54(11)
B11D B12D H12L 119.2(8)

loop_
_geom_bond_atom_site_label_1
_geom_bond_atom_site_label_2
_geom_bond_distance
C1C N1C 1.465(2)
C1C C2C 1.717(2)
C1C B3C 1.757(2)
C1C B4C 1.732(2)
C1C B5C 1.735(2)
C1C B6C 1.776(2)
N1C O2C 1.4853(16)
N1C C6C 1.5398(19)
C2C H2C 0.965(15)
C2C B3C 1.717(2)
C2C B6C 1.723(2)
C2C B7C 1.717(3)
C2C B11C 1.704(2)
O2C C3C 1.5015(19)
B3C H3C 1.081(15)
B3C B4C 1.808(3)
B3C B7C 1.804(3)
B3C B8C 1.790(3)
C3C C4C 1.552(2)
C3C C8C 1.514(2)
C3C C10C 1.546(2)
B4C H4C 1.100(15)
B4C B5C 1.802(3)
B4C B8C 1.797(3)
B4C B9C 1.796(3)
C4C H4CA 0.9900
C4C H4CB 0.9900
C4C C5C 1.556(2)
B5C H5C 1.077(17)
B5C B6C 1.806(3)
B5C B9C 1.804(3)
B5C B10C 1.799(3)
C5C H5CA 0.9900
C5C H5CB 0.9900
C5C C6C 1.560(2)
B6C H6C 1.096(16)
B6C B10C 1.776(3)
B6C B11C 1.803(3)
C6C C7C 1.516(2)
C6C C9C 1.536(2)
B7C H7C 1.099(16)
B7C B8C 1.797(3)
B7C B11C 1.785(3)
B7C B12C 1.790(3)
B8C H8C 1.120(16)
B8C B9C 1.808(3)
B8C B12C 1.817(3)
B9C H9C 1.103(15)
B9C B10C 1.798(3)
B9C B12C 1.800(3)
B10C H10C 1.101(16)
B10C B11C 1.792(3)
B10C B12C 1.817(3)
B11C H11C 1.079(16)
B11C B12C 1.794(3)
B12C H12C 1.109(16)
C7C H7CA 0.9500
C7C C8C 1.340(2)
C8C H8CA 0.9500
C9C H9CA 0.9800
C9C H9CB 0.9800
C9C H9CC 0.9800
C10C H10A 1.0000
C10C C11C 1.552(2)
C10C C12C 1.545(2)
C11C H11A 0.9800
C11C H11B 0.9800
C11C H11D 0.9800
C12C H12A 0.9800
C12C H12B 0.9800
C12C H12D 0.9800
O2B N1B 1.4795(16)
O2B C3B 1.5067(19)
O2D N1D 1.4877(16)
O2D C3D 1.5019(18)
O2A N1A 1.4851(16)
O2A C3A 1.5083(18)
N1D C1D 1.466(2)
N1D C6D 1.541(2)
N1A C6A 1.545(2)
N1A C1A 1.468(2)
N1B C1B 1.470(2)
N1B C6B 1.542(2)
C5D H5DA 0.9900
C5D H5DB 0.9900
C5D C4D 1.558(2)
C5D C6D 1.568(2)
C3A C10A 1.548(2)
C3A C8A 1.513(2)
C3A C4A 1.549(2)
C8B H8B 0.9500
C8B C3B 1.518(2)
C8B C7B 1.330(2)
C6A C5A 1.564(2)
C6A C7A 1.516(2)
C6A C9A 1.540(2)
C10A H10G 1.0000
C10A C12A 1.539(2)
C10A C11A 1.551(2)
C8D H8D 0.9500
C8D C3D 1.512(2)
C8D C7D 1.342(2)
C11D H11I 0.9800
C11D H11J 0.9800
C11D H11K 0.9800
C11D C10D 1.549(2)
C10D H10E 1.0000
C10D C3D 1.546(2)
C10D C12D 1.545(2)
C8A H8A 0.9500
C8A C7A 1.338(2)
C1B C2B 1.710(2)
C1B B5B 1.738(2)
C1B B6B 1.776(2)
C1B B3B 1.763(3)
C1B B4B 1.733(2)
C12A H12M 0.9800
C12A H12N 0.9800
C12A H12O 0.9800
C2D H2D 0.973(16)
C2D C1D 1.715(2)
C2D B6D 1.731(2)
C2D B3D 1.717(2)
C2D B7D 1.715(3)
C2D B11D 1.706(3)
C10B H10B 1.0000
C10B C3B 1.543(2)
C10B C12B 1.548(2)
C10B C11B 1.544(2)
C3D C4D 1.548(2)
C1D B4D 1.724(2)
C1D B5D 1.739(2)
C1D B6D 1.778(2)
C1D B3D 1.756(3)
C1A C2A 1.711(2)
C1A B6A 1.777(3)
C1A B5A 1.734(2)
C1A B3A 1.755(3)
C1A B4A 1.730(2)
C2A H2A 0.971(15)
C2A B7A 1.713(2)
C2A B6A 1.727(3)
C2A B3A 1.714(3)
C2A B11A 1.707(2)
C12D H12I 0.9800
C12D H12J 0.9800
C12D H12K 0.9800
C4A H4AA 0.9900
C4A H4AB 0.9900
C4A C5A 1.557(2)
C4D H4DA 0.9900
C4D H4DB 0.9900
C2B H2B 0.972(16)
C2B B7B 1.719(3)
C2B B6B 1.723(2)
C2B B3B 1.719(2)
C2B B11B 1.714(3)
C6D C9D 1.537(2)
C6D C7D 1.518(2)
C5A H5AA 0.9900
C5A H5AB 0.9900
C7A H7A 0.9500
C3B C4B 1.548(2)
C9A H9AA 0.9800
C9A H9AB 0.9800
C9A H9AC 0.9800
C4B H4BA 0.9900
C4B H4BB 0.9900
C4B C5B 1.549(2)
C11A H11M 0.9800
C11A H11N 0.9800
C11A H11O 0.9800
C5B H5BA 0.9900
C5B H5BB 0.9900
C5B C6B 1.565(2)
C7B H7B 0.9500
C7B C6B 1.519(2)
C6B C9B 1.534(2)
C9B H9BA 0.9800
C9B H9BB 0.9800
C9B H9BC 0.9800
C12B H12E 0.9800
C12B H12F 0.9800
C12B H12G 0.9800
C11B H11E 0.9800
C11B H11F 0.9800
C11B H11G 0.9800
C9D H9DA 0.9800
C9D H9DB 0.9800
C9D H9DC 0.9800
C7D H7D 0.9500
B4D H4D 1.080(16)
B4D B5D 1.804(3)
B4D B3D 1.804(3)
B4D B8D 1.799(3)
B4D B9D 1.794(3)
B7A H7AA 1.102(16)
B7A B8A 1.790(3)
B7A B3A 1.797(3)
B7A B11A 1.783(3)
B7A B12A 1.783(3)
B7B H7BA 1.103(16)
B7B B8B 1.793(3)
B7B B12B 1.793(3)
B7B B3B 1.799(3)
B7B B11B 1.793(3)
B5B H5B 1.101(16)
B5B B6B 1.809(3)
B5B B4B 1.808(3)
B5B B9B 1.796(3)
B5B B10B 1.797(3)
B9A H9A 1.072(17)
B9A B5A 1.803(3)
B9A B8A 1.815(3)
B9A B10A 1.795(3)
B9A B4A 1.801(3)
B9A B12A 1.788(3)
B5D H5D 1.105(17)
B5D B6D 1.810(3)
B5D B9D 1.797(3)
B5D B10D 1.800(3)
B6A H6A 1.076(16)
B6A B5A 1.800(3)
B6A B10A 1.782(3)
B6A B11A 1.807(3)
B5A H5A 1.114(17)
B5A B10A 1.795(3)
B5A B4A 1.816(3)
B8A H8AA 1.088(17)
B8A B3A 1.785(3)
B8A B4A 1.802(3)
B8A B12A 1.816(3)
B6D H6D 1.079(16)
B6D B10D 1.788(3)
B6D B11D 1.802(3)
B3D H3D 1.078(16)
B3D B7D 1.798(3)
B3D B8D 1.785(3)
B6B H6B 1.070(15)
B6B B10B 1.779(3)
B6B B11B 1.801(3)
B8B H8BA 1.110(16)
B8B B12B 1.817(3)
B8B B3B 1.788(3)
B8B B4B 1.798(3)
B8B B9B 1.808(3)
B7D H7DA 1.114(17)
B7D B8D 1.795(3)
B7D B11D 1.796(3)
B7D B12D 1.794(3)
B3A H3A 1.085(16)
B3A B4A 1.806(3)
B8D H8DA 1.100(17)
B8D B9D 1.802(3)
B8D B12D 1.813(3)
B12B H12H 1.106(17)
B12B B9B 1.798(3)
B12B B10B 1.816(3)
B12B B11B 1.791(3)
B9D H9D 1.103(16)
B9D B10D 1.802(3)
B9D B12D 1.793(3)
B3B H3B 1.107(16)
B3B B4B 1.810(3)
B10D H10F 1.103(16)
B10D B11D 1.794(3)
B10D B12D 1.814(3)
B4B H4B 1.105(17)
B4B B9B 1.793(3)
B11D H11L 1.080(16)
B11D B12D 1.798(3)
B10A H10H 1.080(17)
B10A B11A 1.795(3)
B10A B12A 1.817(3)
B4A H4A 1.116(16)
B9B H9B 1.117(15)
B9B B10B 1.804(3)
B11A H11P 1.109(16)
B11A B12A 1.788(3)
B10B H10D 1.135(16)
B10B B11B 1.793(3)
B12A H12P 1.103(16)
B11B H11H 1.101(16)
B12D H12L 1.087(17)

loop_
_geom_hbond_atom_site_label_D
_geom_hbond_atom_site_label_H
_geom_hbond_atom_site_label_A
_geom_hbond_distance_DH
_geom_hbond_distance_HA
_geom_hbond_distance_DA
_geom_hbond_angle_DHA
C2C H2C O2D 0.965(15) 2.272(16) 3.1683(19) 154.1(13)
C2D H2D O2C 0.973(16) 2.258(16) 3.1651(19) 154.6(13)
C2A H2A O2B 0.971(15) 2.293(16) 3.2179(19) 159.0(13)
C2B H2B O2A 0.972(16) 2.274(16) 3.2211(19) 164.3(14)

loop_
_geom_torsion_atom_site_label_1
_geom_torsion_atom_site_label_2
_geom_torsion_atom_site_label_3
_geom_torsion_atom_site_label_4
_geom_torsion
C1C N1C O2C C3C 126.67(12)
C1C N1C C6C C5C 178.66(13)
C1C N1C C6C C7C -66.15(18)
C1C N1C C6C C9C 61.24(17)
C1C C2C B3C B4C 37.84(11)
C1C C2C B3C B7C 140.08(13)
C1C C2C B3C B8C 99.95(13)
C1C C2C B6C B5C -37.18(11)
C1C C2C B6C B10C -99.55(13)
C1C C2C B6C B11C -139.81(13)
C1C C2C B7C B3C -37.76(12)
C1C C2C B7C B8C 2.12(17)
C1C C2C B7C B11C 105.47(13)
C1C C2C B7C B12C 65.15(15)
C1C C2C B11C B6C 38.41(12)
C1C C2C B11C B7C -104.80(14)
C1C C2C B11C B10C -1.45(17)
C1C C2C B11C B12C -64.52(16)
C1C B3C B4C B5C 34.95(12)
C1C B3C B4C B8C 136.73(13)
C1C B3C B4C B9C 98.42(13)
C1C B3C B7C C2C 35.21(11)
C1C B3C B7C B8C -98.65(13)
C1C B3C B7C B11C 2.96(16)
C1C B3C B7C B12C -60.72(15)
C1C B3C B8C B4C -37.20(11)
C1C B3C B8C B7C 100.84(13)
C1C B3C B8C B9C 0.88(16)
C1C B3C B8C B12C 63.72(15)
C1C B4C B5C B6C 35.95(12)
C1C B4C B5C B9C 135.58(13)
C1C B4C B5C B10C 98.26(13)
C1C B4C B8C B3C 37.98(12)
C1C B4C B8C B7C 0.13(17)
C1C B4C B8C B9C -99.15(13)
C1C B4C B8C B12C -62.74(15)
C1C B4C B9C B5C -38.46(12)
C1C B4C B9C B8C 100.21(13)
C1C B4C B9C B10C -1.07(17)
C1C B4C B9C B12C 63.19(16)
C1C B5C B6C C2C 37.57(11)
C1C B5C B6C B10C 135.52(14)
C1C B5C B6C B11C 97.85(14)
C1C B5C B9C B4C 38.29(11)
C1C B5C B9C B8C 1.35(16)
C1C B5C B9C B10C -99.82(13)
C1C B5C B9C B12C -62.85(16)
C1C B5C B10C B6C -39.22(12)
C1C B5C B10C B9C 98.73(14)
C1C B5C B10C B11C -1.05(17)
C1C B5C B10C B12C 62.28(15)
C1C B6C B10C B5C 37.96(12)
C1C B6C B10C B9C 0.14(17)
C1C B6C B10C B11C -99.97(13)
C1C B6C B10C B12C -63.26(15)
C1C B6C B11C C2C -35.02(11)
C1C B6C B11C B7C -2.28(16)
C1C B6C B11C B10C 98.58(13)
C1C B6C B11C B12C 61.37(15)
N1C C1C C2C B3C 107.83(14)
N1C C1C C2C B6C -105.54(14)
N1C C1C C2C B7C 146.36(13)
N1C C1C C2C B11C -144.50(13)
N1C C1C B3C C2C -101.54(13)
N1C C1C B3C B4C 122.82(14)
N1C C1C B3C B7C -136.36(13)
N1C C1C B3C B8C 160.86(12)
N1C C1C B4C B3C -102.09(17)
N1C C1C B4C B5C 117.59(17)
N1C C1C B4C B8C -140.10(15)
N1C C1C B4C B9C 156.74(15)
N1C C1C B5C B4C -120.20(16)
N1C C1C B5C B6C 99.88(16)
N1C C1C B5C B9C -159.01(14)
N1C C1C B5C B10C 138.55(15)
N1C C1C B6C C2C 102.47(13)
N1C C1C B6C B5C -121.24(15)
N1C C1C B6C B10C -160.34(13)
N1C C1C B6C B11C 137.05(13)
N1C O2C C3C C4C 65.57(14)
N1C O2C C3C C8C -49.37(15)
N1C O2C C3C C10C -174.63(10)
N1C C6C C7C C8C -55.15(18)
C2C C1C N1C O2C 100.27(12)
C2C C1C N1C C6C -136.18(13)
C2C C1C B3C B4C -135.64(13)
C2C C1C B3C B7C -34.81(11)
C2C C1C B3C B8C -97.60(13)
C2C C1C B4C B3C 39.15(12)
C2C C1C B4C B5C -101.17(13)
C2C C1C B4C B8C 1.14(16)
C2C C1C B4C B9C -62.02(15)
C2C C1C B5C B4C 101.42(13)
C2C C1C B5C B6C -38.50(12)
C2C C1C B5C B9C 62.60(14)
C2C C1C B5C B10C 0.17(16)
C2C C1C B6C B5C 136.29(13)
C2C C1C B6C B10C 97.20(14)
C2C C1C B6C B11C 34.59(11)
C2C B3C B4C C1C -38.38(11)
C2C B3C B4C B5C -3.43(17)
C2C B3C B4C B8C 98.36(14)
C2C B3C B4C B9C 60.04(16)
C2C B3C B7C B8C -133.86(14)
C2C B3C B7C B11C -32.26(11)
C2C B3C B7C B12C -95.94(14)
C2C B3C B8C B4C -98.75(13)
C2C B3C B8C B7C 39.29(12)
C2C B3C B8C B9C -60.67(15)
C2C B3C B8C B12C 2.17(17)
C2C B6C B10C B5C 98.83(13)
C2C B6C B10C B9C 61.01(16)
C2C B6C B10C B11C -39.10(11)
C2C B6C B10C B12C -2.39(16)
C2C B6C B11C B7C 32.73(12)
C2C B6C B11C B10C 133.60(13)
C2C B6C B11C B12C 96.39(14)
C2C B7C B8C B3C -39.24(12)
C2C B7C B8C B4C -1.32(17)
C2C B7C B8C B9C 61.76(16)
C2C B7C B8C B12C 98.87(14)
C2C B7C B11C B6C -32.70(12)
C2C B7C B11C B10C -95.49(14)
C2C B7C B11C B12C -133.78(13)
C2C B7C B12C B8C -98.28(14)
C2C B7C B12C B9C -60.84(15)
C2C B7C B12C B10C 1.96(16)
C2C B7C B12C B11C 39.31(12)
C2C B11C B12C B7C -39.72(12)
C2C B11C B12C B8C -2.13(17)
C2C B11C B12C B9C 61.00(16)
C2C B11C B12C B10C 97.99(14)
O2C N1C C6C C5C -58.64(13)
O2C N1C C6C C7C 56.55(14)
O2C N1C C6C C9C -176.06(11)
O2C C3C C4C C5C -54.17(15)
O2C C3C C8C C7C 54.55(18)
O2C C3C C10C C11C -167.67(13)
O2C C3C C10C C12C 66.97(16)
B3C C1C N1C O2C 165.69(10)
B3C C1C N1C C6C -70.76(17)
B3C C1C C2C B6C 146.63(13)
B3C C1C C2C B7C 38.52(13)
B3C C1C C2C B11C 107.67(15)
B3C C1C B4C B5C -140.32(13)
B3C C1C B4C B8C -38.01(12)
B3C C1C B4C B9C -101.17(14)
B3C C1C B5C B4C 37.99(12)
B3C C1C B5C B6C -101.93(13)
B3C C1C B5C B9C -0.82(16)
B3C C1C B5C B10C -63.26(15)
B3C C1C B6C C2C -30.34(12)
B3C C1C B6C B5C 105.95(14)
B3C C1C B6C B10C 66.86(15)
B3C C1C B6C B11C 4.25(16)
B3C C2C B6C C1C 32.32(13)
B3C C2C B6C B5C -4.86(18)
B3C C2C B6C B10C -67.23(16)
B3C C2C B6C B11C -107.50(15)
B3C C2C B7C B8C 39.88(12)
B3C C2C B7C B11C 143.23(13)
B3C C2C B7C B12C 102.91(13)
B3C C2C B11C B6C 106.78(14)
B3C C2C B11C B7C -36.44(13)
B3C C2C B11C B10C 66.92(17)
B3C C2C B11C B12C 3.85(18)
B3C B4C B5C C1C -35.24(12)
B3C B4C B5C B6C 0.72(18)
B3C B4C B5C B9C 100.34(14)
B3C B4C B5C B10C 63.03(16)
B3C B4C B8C B7C -37.84(12)
B3C B4C B8C B9C -137.13(13)
B3C B4C B8C B12C -100.71(14)
B3C B4C B9C B5C -100.75(13)
B3C B4C B9C B8C 37.92(12)
B3C B4C B9C B10C -63.37(17)
B3C B4C B9C B12C 0.89(17)
B3C B7C B8C B4C 37.91(13)
B3C B7C B8C B9C 100.99(15)
B3C B7C B8C B12C 138.10(14)
B3C B7C B11C C2C 32.30(11)
B3C B7C B11C B6C -0.39(17)
B3C B7C B11C B10C -63.18(16)
B3C B7C B11C B12C -101.48(14)
B3C B7C B12C B8C -37.37(13)
B3C B7C B12C B9C 0.07(17)
B3C B7C B12C B10C 62.88(16)
B3C B7C B12C B11C 100.22(15)
B3C B8C B9C B4C -38.44(12)
B3C B8C B9C B5C -1.40(17)
B3C B8C B9C B10C 62.04(16)
B3C B8C B9C B12C 100.62(14)
B3C B8C B12C B7C 37.56(13)
B3C B8C B12C B9C -100.44(15)
B3C B8C B12C B10C -62.63(16)
B3C B8C B12C B11C -0.04(18)
C3C C4C C5C C6C -8.81(17)
B4C C1C N1C O2C -119.79(15)
B4C C1C N1C C6C 3.8(2)
B4C C1C C2C B3C -40.65(12)
B4C C1C C2C B6C 105.98(13)
B4C C1C C2C B7C -2.13(16)
B4C C1C C2C B11C 67.02(15)
B4C C1C B3C C2C 135.64(13)
B4C C1C B3C B7C 100.82(14)
B4C C1C B3C B8C 38.03(12)
B4C C1C B5C B6C -139.92(14)
B4C C1C B5C B9C -38.81(12)
B4C C1C B5C B10C -101.25(14)
B4C C1C B6C C2C -98.06(13)
B4C C1C B6C B5C 38.23(13)
B4C C1C B6C B10C -0.86(17)
B4C C1C B6C B11C -63.47(15)
B4C B3C B7C C2C 96.42(13)
B4C B3C B7C B8C -37.45(12)
B4C B3C B7C B11C 64.16(15)
B4C B3C B7C B12C 0.48(17)
B4C B3C B8C B7C 138.03(14)
B4C B3C B8C B9C 38.08(12)
B4C B3C B8C B12C 100.92(14)
B4C B5C B6C C1C -35.29(12)
B4C B5C B6C C2C 2.28(17)
B4C B5C B6C B10C 100.22(15)
B4C B5C B6C B11C 62.56(16)
B4C B5C B9C B8C -36.94(12)
B4C B5C B9C B10C -138.11(13)
B4C B5C B9C B12C -101.14(14)
B4C B5C B10C B6C -100.71(13)
B4C B5C B10C B9C 37.24(12)
B4C B5C B10C B11C -62.54(16)
B4C B5C B10C B12C 0.79(16)
B4C B8C B9C B5C 37.03(12)
B4C B8C B9C B10C 100.48(14)
B4C B8C B9C B12C 139.05(13)
B4C B8C B12C B7C 101.50(14)
B4C B8C B12C B9C -36.50(12)
B4C B8C B12C B10C 1.31(16)
B4C B8C B12C B11C 63.89(16)
B4C B9C B10C B5C -37.45(13)
B4C B9C B10C B6C 0.58(18)
B4C B9C B10C B11C 64.80(17)
B4C B9C B10C B12C 101.83(14)
B4C B9C B12C B7C -0.60(18)
B4C B9C B12C B8C 36.75(13)
B4C B9C B12C B10C -100.51(14)
B4C B9C B12C B11C -63.58(16)
C4C C3C C8C C7C -58.62(18)
C4C C3C C10C C11C -54.44(18)
C4C C3C C10C C12C -179.80(14)
C4C C5C C6C N1C 67.45(15)
C4C C5C C6C C7C -47.22(17)
C4C C5C C6C C9C -172.49(13)
B5C C1C N1C O2C -36.64(17)
B5C C1C N1C C6C 86.92(18)
B5C C1C C2C B3C -106.83(13)
B5C C1C C2C B6C 39.80(12)
B5C C1C C2C B7C -68.30(15)
B5C C1C C2C B11C 0.84(17)
B5C C1C B3C C2C 97.57(13)
B5C C1C B3C B4C -38.07(12)
B5C C1C B3C B7C 62.76(15)
B5C C1C B3C B8C -0.03(16)
B5C C1C B4C B3C 140.32(13)
B5C C1C B4C B8C 102.31(14)
B5C C1C B4C B9C 39.15(12)
B5C C1C B6C C2C -136.29(13)
B5C C1C B6C B10C -39.09(12)
B5C C1C B6C B11C -101.70(14)
B5C B4C B8C B3C 99.88(13)
B5C B4C B8C B7C 62.03(16)
B5C B4C B8C B9C -37.25(12)
B5C B4C B8C B12C -0.83(16)
B5C B4C B9C B8C 138.67(13)
B5C B4C B9C B10C 37.39(12)
B5C B4C B9C B12C 101.64(14)
B5C B6C B10C B9C -37.83(13)
B5C B6C B10C B11C -137.93(14)
B5C B6C B10C B12C -101.22(14)
B5C B6C B11C C2C -95.84(13)
B5C B6C B11C B7C -63.11(16)
B5C B6C B11C B10C 37.76(12)
B5C B6C B11C B12C 0.55(17)
B5C B9C B10C B6C 38.04(13)
B5C B9C B10C B11C 102.25(14)
B5C B9C B10C B12C 139.28(13)
B5C B9C B12C B7C 63.25(16)
B5C B9C B12C B8C 100.60(14)
B5C B9C B12C B10C -36.65(12)
B5C B9C B12C B11C 0.27(17)
B5C B10C B11C C2C 1.50(17)
B5C B10C B11C B6C -38.15(13)
B5C B10C B11C B7C 62.91(17)
B5C B10C B11C B12C 100.82(15)
B5C B10C B12C B7C -64.14(15)
B5C B10C B12C B8C -1.30(16)
B5C B10C B12C B9C 36.66(12)
B5C B10C B12C B11C -101.61(14)
C5C C6C C7C C8C 56.09(18)
B6C C1C N1C O2C 35.44(15)
B6C C1C N1C C6C 159.00(12)
B6C C1C C2C B3C -146.63(13)
B6C C1C C2C B7C -108.10(14)
B6C C1C C2C B11C -38.96(13)
B6C C1C B3C C2C 30.29(12)
B6C C1C B3C B4C -105.34(13)
B6C C1C B3C B7C -4.52(16)
B6C C1C B3C B8C -67.31(14)
B6C C1C B4C B3C 102.39(14)
B6C C1C B4C B5C -37.94(13)
B6C C1C B4C B8C 64.37(16)
B6C C1C B4C B9C 1.21(17)
B6C C1C B5C B4C 139.92(14)
B6C C1C B5C B9C 101.11(14)
B6C C1C B5C B10C 38.67(12)
B6C C2C B3C C1C -32.53(13)
B6C C2C B3C B4C 5.31(18)
B6C C2C B3C B7C 107.54(15)
B6C C2C B3C B8C 67.42(16)
B6C C2C B7C B3C -106.72(14)
B6C C2C B7C B8C -66.84(16)
B6C C2C B7C B11C 36.51(13)
B6C C2C B7C B12C -3.82(17)
B6C C2C B11C B7C -143.22(13)
B6C C2C B11C B10C -39.87(12)
B6C C2C B11C B12C -102.94(14)
B6C B5C B9C B4C 101.20(13)
B6C B5C B9C B8C 64.26(16)
B6C B5C B9C B10C -36.91(12)
B6C B5C B9C B12C 0.06(17)
B6C B5C B10C B9C 137.95(14)
B6C B5C B10C B11C 38.17(13)
B6C B5C B10C B12C 101.50(14)
B6C B10C B11C C2C 39.65(12)
B6C B10C B11C B7C 101.06(14)
B6C B10C B11C B12C 138.97(14)
B6C B10C B12C B7C 0.28(17)
B6C B10C B12C B8C 63.12(15)
B6C B10C B12C B9C 101.08(14)
B6C B10C B12C B11C -37.19(12)
B6C B11C B12C B7C -101.23(14)
B6C B11C B12C B8C -63.63(16)
B6C B11C B12C B9C -0.51(17)
B6C B11C B12C B10C 36.48(13)
C6C N1C O2C C3C -5.28(14)
C6C C7C C8C C3C -2.1(2)
B7C C2C B3C C1C -140.08(13)
B7C C2C B3C B4C -102.24(14)
B7C C2C B3C B8C -40.13(12)
B7C C2C B6C C1C 103.51(13)
B7C C2C B6C B5C 66.33(16)
B7C C2C B6C B10C 3.97(17)
B7C C2C B6C B11C -36.30(13)
B7C C2C B11C B6C 143.22(13)
B7C C2C B11C B10C 103.35(14)
B7C C2C B11C B12C 40.28(12)
B7C B3C B4C C1C -99.26(13)
B7C B3C B4C B5C -64.31(16)
B7C B3C B4C B8C 37.47(12)
B7C B3C B4C B9C -0.84(17)
B7C B3C B8C B4C -138.03(14)
B7C B3C B8C B9C -99.95(14)
B7C B3C B8C B12C -37.11(13)
B7C B8C B9C B4C -102.02(14)
B7C B8C B9C B5C -64.99(16)
B7C B8C B9C B10C -1.54(18)
B7C B8C B9C B12C 37.03(13)
B7C B8C B12C B9C -138.00(14)
B7C B8C B12C B10C -100.19(14)
B7C B8C B12C B11C -37.60(13)
B7C B11C B12C B8C 37.60(13)
B7C B11C B12C B9C 100.72(14)
B7C B11C B12C B10C 137.71(14)
B8C B3C B4C C1C -136.73(13)
B8C B3C B4C B5C -101.79(14)
B8C B3C B4C B9C -38.32(12)
B8C B3C B7C C2C 133.86(14)
B8C B3C B7C B11C 101.60(14)
B8C B3C B7C B12C 37.93(13)
B8C B4C B5C C1C -98.24(13)
B8C B4C B5C B6C -62.29(16)
B8C B4C B5C B9C 37.34(12)
B8C B4C B5C B10C 0.03(16)
B8C B4C B9C B5C -138.67(13)
B8C B4C B9C B10C -101.28(14)
B8C B4C B9C B12C -37.02(13)
B8C B7C B11C C2C 95.36(14)
B8C B7C B11C B6C 62.67(16)
B8C B7C B11C B10C -0.12(18)
B8C B7C B11C B12C -38.42(13)
B8C B7C B12C B9C 37.44(13)
B8C B7C B12C B10C 100.25(14)
B8C B7C B12C B11C 137.59(14)
B8C B9C B10C B5C -100.78(14)
B8C B9C B10C B6C -62.74(17)
B8C B9C B10C B11C 1.47(18)
B8C B9C B10C B12C 38.50(13)
B8C B9C B12C B7C -37.35(13)
B8C B9C B12C B10C -137.25(14)
B8C B9C B12C B11C -100.32(14)
B9C B4C B5C C1C -135.58(13)
B9C B4C B5C B6C -99.62(14)
B9C B4C B5C B10C -37.31(12)
B9C B4C B8C B3C 137.13(13)
B9C B4C B8C B7C 99.28(14)
B9C B4C B8C B12C 36.42(12)
B9C B5C B6C C1C -98.22(14)
B9C B5C B6C C2C -60.65(15)
B9C B5C B6C B10C 37.29(13)
B9C B5C B6C B11C -0.37(17)
B9C B5C B10C B6C -137.95(14)
B9C B5C B10C B11C -99.78(15)
B9C B5C B10C B12C -36.45(12)
B9C B8C B12C B7C 138.00(14)
B9C B8C B12C B10C 37.81(12)
B9C B8C B12C B11C 100.40(15)
B9C B10C B11C C2C -62.24(16)
B9C B10C B11C B6C -101.90(15)
B9C B10C B11C B7C -0.83(18)
B9C B10C B11C B12C 37.07(13)
B9C B10C B12C B7C -100.80(14)
B9C B10C B12C B8C -37.96(12)
B9C B10C B12C B11C -138.26(14)
B10C B5C B6C C1C -135.52(14)
B10C B5C B6C C2C -97.94(14)
B10C B5C B6C B11C -37.67(13)
B10C B5C B9C B4C 138.11(13)
B10C B5C B9C B8C 101.17(14)
B10C B5C B9C B12C 36.97(13)
B10C B6C B11C C2C -133.60(13)
B10C B6C B11C B7C -100.87(14)
B10C B6C B11C B12C -37.21(13)
B10C B9C B12C B7C 99.90(14)
B10C B9C B12C B8C 137.25(14)
B10C B9C B12C B11C 36.93(12)
B10C B11C B12C B7C -137.71(14)
B10C B11C B12C B8C -100.11(14)
B10C B11C B12C B9C -36.99(13)
B11C C2C B3C C1C -103.81(14)
B11C C2C B3C B4C -65.97(17)
B11C C2C B3C B7C 36.26(13)
B11C C2C B3C B8C -3.86(17)
B11C C2C B6C C1C 139.81(13)
B11C C2C B6C B5C 102.63(14)
B11C C2C B6C B10C 40.27(12)
B11C C2C B7C B3C -143.23(13)
B11C C2C B7C B8C -103.35(14)
B11C C2C B7C B12C -40.32(12)
B11C B6C B10C B5C 137.93(14)
B11C B6C B10C B9C 100.11(15)
B11C B6C B10C B12C 36.72(12)
B11C B7C B8C B3C -99.97(15)
B11C B7C B8C B4C -62.06(17)
B11C B7C B8C B9C 1.03(18)
B11C B7C B8C B12C 38.14(13)
B11C B7C B12C B8C -137.59(14)
B11C B7C B12C B9C -100.15(15)
B11C B7C B12C B10C -37.35(12)
B11C B10C B12C B7C 37.47(12)
B11C B10C B12C B8C 100.31(14)
B11C B10C B12C B9C 138.26(14)
B12C B7C B8C B3C -138.10(14)
B12C B7C B8C B4C -100.19(15)
B12C B7C B8C B9C -37.11(13)
B12C B7C B11C C2C 133.78(13)
B12C B7C B11C B6C 101.09(14)
B12C B7C B11C B10C 38.30(13)
B12C B8C B9C B4C -139.05(13)
B12C B8C B9C B5C -102.02(14)
B12C B8C B9C B10C -38.58(13)
B12C B9C B10C B5C -139.28(13)
B12C B9C B10C B6C -101.25(14)
B12C B9C B10C B11C -37.03(13)
B12C B10C B11C C2C -99.32(14)
B12C B10C B11C B6C -138.97(14)
B12C B10C B11C B7C -37.91(13)
C8C C3C C4C C5C 61.44(16)
C8C C3C C10C C11C 73.00(18)
C8C C3C C10C C12C -52.4(2)
C9C C6C C7C C8C 178.27(14)
C10C C3C C4C C5C -166.25(13)
C10C C3C C8C C7C 170.86(15)
O2B N1B C1B C2B 98.66(13)
O2B N1B C1B B5B -39.09(18)
O2B N1B C1B B6B 33.51(15)
O2B N1B C1B B3B 164.11(11)
O2B N1B C1B B4B -122.05(15)
O2B N1B C6B C5B -56.12(14)
O2B N1B C6B C7B 58.53(15)
O2B N1B C6B C9B -173.38(12)
O2B C3B C4B C5B -52.56(15)
O2D N1D C1D C2D 100.96(13)
O2D N1D C1D B4D -119.60(15)
O2D N1D C1D B5D -36.96(18)
O2D N1D C1D B6D 35.54(15)
O2D N1D C1D B3D 166.48(11)
O2D N1D C6D C5D -57.62(14)
O2D N1D C6D C9D -174.78(12)
O2D N1D C6D C7D 57.85(15)
O2D C3D C4D C5D -53.85(15)
O2A N1A C6A C5A -56.36(14)
O2A N1A C6A C7A 58.50(15)
O2A N1A C6A C9A -172.83(12)
O2A N1A C1A C2A 97.45(13)
O2A N1A C1A B6A 32.00(15)
O2A N1A C1A B5A -41.10(18)
O2A N1A C1A B3A 162.50(11)
O2A N1A C1A B4A -124.71(15)
O2A C3A C10A C12A 62.81(16)
O2A C3A C10A C11A -171.63(13)
O2A C3A C8A C7A 55.19(18)
O2A C3A C4A C5A -54.17(15)
N1D O2D C3D C8D -48.04(15)
N1D O2D C3D C10D -172.72(10)
N1D O2D C3D C4D 67.31(14)
N1D C1D B4D B5D 117.92(17)
N1D C1D B4D B3D -101.90(17)
N1D C1D B4D B8D -140.04(16)
N1D C1D B4D B9D 157.04(15)
N1D C1D B5D B4D -118.84(17)
N1D C1D B5D B6D 100.63(17)
N1D C1D B5D B9D -157.74(14)
N1D C1D B5D B10D 139.64(15)
N1D C1D B6D C2D 102.77(14)
N1D C1D B6D B5D -121.09(15)
N1D C1D B6D B10D -160.17(13)
N1D C1D B6D B11D 137.44(13)
N1D C1D B3D C2D -102.29(13)
N1D C1D B3D B4D 121.66(14)
N1D C1D B3D B7D -137.16(13)
N1D C1D B3D B8D 159.96(13)
N1D C6D C7D C8D -54.26(19)
N1A O2A C3A C10A -172.34(10)
N1A O2A C3A C8A -47.08(15)
N1A O2A C3A C4A 67.87(14)
N1A C6A C5A C4A 67.35(16)
N1A C6A C7A C8A -54.47(18)
N1A C1A C2A B7A 144.30(13)
N1A C1A C2A B6A -107.48(14)
N1A C1A C2A B3A 105.63(14)
N1A C1A C2A B11A -146.68(13)
N1A C1A B6A C2A 101.72(14)
N1A C1A B6A B5A -121.95(15)
N1A C1A B6A B10A -161.14(13)
N1A C1A B6A B11A 136.42(13)
N1A C1A B5A B9A -157.13(15)
N1A C1A B5A B6A 101.35(17)
N1A C1A B5A B10A 140.50(16)
N1A C1A B5A B4A -118.18(18)
N1A C1A B3A C2A -102.49(13)
N1A C1A B3A B7A -137.48(13)
N1A C1A B3A B8A 159.80(13)
N1A C1A B3A B4A 121.44(15)
N1A C1A B4A B9A 158.72(15)
N1A C1A B4A B5A 119.67(18)
N1A C1A B4A B8A -138.22(16)
N1A C1A B4A B3A -100.24(17)
N1B O2B C3B C8B -45.82(16)
N1B O2B C3B C10B -171.36(11)
N1B O2B C3B C4B 67.87(14)
N1B C1B C2B B7B 145.73(13)
N1B C1B C2B B6B -106.22(14)
N1B C1B C2B B3B 107.16(14)
N1B C1B C2B B11B -145.09(13)
N1B C1B B5B B6B 100.67(17)
N1B C1B B5B B4B -119.25(17)
N1B C1B B5B B9B -157.99(14)
N1B C1B B5B B10B 139.19(15)
N1B C1B B6B C2B 102.40(14)
N1B C1B B6B B5B -121.26(15)
N1B C1B B6B B10B -160.07(13)
N1B C1B B6B B11B 137.23(13)
N1B C1B B3B C2B -102.05(14)
N1B C1B B3B B7B -136.99(14)
N1B C1B B3B B8B 160.33(13)
N1B C1B B3B B4B 122.04(15)
N1B C1B B4B B5B 118.06(18)
N1B C1B B4B B8B -139.87(16)
N1B C1B B4B B3B -101.64(17)
N1B C1B B4B B9B 156.97(15)
C5D C6D C7D C8D 56.46(18)
C3A O2A N1A C6A -8.24(14)
C3A O2A N1A C1A 122.13(12)
C3A C8A C7A C6A -3.6(2)
C3A C4A C5A C6A -9.48(17)
C8B C3B C4B C5B 62.67(17)
C8B C7B C6B N1B -53.97(19)
C8B C7B C6B C5B 56.52(19)
C8B C7B C6B C9B 179.19(15)
C6A N1A C1A C2A -139.63(13)
C6A N1A C1A B6A 154.91(13)
C6A N1A C1A B5A 81.8(2)
C6A N1A C1A B3A -74.59(17)
C6A N1A C1A B4A -1.8(2)
C10A C3A C8A C7A 172.38(14)
C10A C3A C4A C5A -166.94(13)
C8D C3D C4D C5D 61.60(16)
C11D C10D C3D O2D -178.72(12)
C11D C10D C3D C8D 61.74(18)
C11D C10D C3D C4D -65.38(16)
C10D C3D C4D C5D -167.26(13)
C8A C3A C10A C12A -56.82(19)
C8A C3A C10A C11A 68.73(18)
C8A C3A C4A C5A 61.15(16)
C1B N1B C6B C5B -178.04(13)
C1B N1B C6B C7B -63.39(18)
C1B N1B C6B C9B 64.70(18)
C1B C2B B7B B8B 2.05(17)
C1B C2B B7B B12B 65.04(16)
C1B C2B B7B B3B -38.06(13)
C1B C2B B7B B11B 105.35(14)
C1B C2B B6B B5B -37.17(11)
C1B C2B B6B B10B -99.41(13)
C1B C2B B6B B11B -139.76(13)
C1B C2B B3B B7B 139.91(13)
C1B C2B B3B B8B 99.61(14)
C1B C2B B3B B4B 37.53(12)
C1B C2B B11B B7B -104.85(14)
C1B C2B B11B B6B 38.48(12)
C1B C2B B11B B12B -64.41(16)
C1B C2B B11B B10B -1.42(17)
C1B B5B B6B C2B 37.41(12)
C1B B5B B6B B10B 135.78(14)
C1B B5B B6B B11B 98.08(14)
C1B B5B B4B B8B -98.24(14)
C1B B5B B4B B3B -35.37(13)
C1B B5B B4B B9B -135.58(14)
C1B B5B B9B B8B 1.08(17)
C1B B5B B9B B12B -63.18(16)
C1B B5B B9B B4B 38.17(12)
C1B B5B B9B B10B -100.08(14)
C1B B5B B10B B6B -38.95(12)
C1B B5B B10B B12B 62.28(16)
C1B B5B B10B B9B 98.57(14)
C1B B5B B10B B11B -0.83(17)
C1B B6B B10B B5B 37.82(12)
C1B B6B B10B B12B -63.15(16)
C1B B6B B10B B9B -0.09(17)
C1B B6B B10B B11B -100.07(14)
C1B B6B B11B C2B -34.99(11)
C1B B6B B11B B7B -2.50(17)
C1B B6B B11B B12B 61.10(16)
C1B B6B B11B B10B 98.63(13)
C1B B3B B4B B5B 35.00(12)
C1B B3B B4B B8B 136.38(14)
C1B B3B B4B B9B 98.12(14)
C1B B4B B9B B5B -38.39(12)
C1B B4B B9B B8B 100.22(14)
C1B B4B B9B B12B 63.18(17)
C1B B4B B9B B10B -1.04(18)
C2D C1D B4D B5D -101.27(13)
C2D C1D B4D B3D 38.91(12)
C2D C1D B4D B8D 0.77(16)
C2D C1D B4D B9D -62.14(15)
C2D C1D B5D B4D 101.71(13)
C2D C1D B5D B6D -38.82(12)
C2D C1D B5D B9D 62.82(15)
C2D C1D B5D B10D 0.20(17)
C2D C1D B6D B5D 136.14(13)
C2D C1D B6D B10D 97.06(14)
C2D C1D B6D B11D 34.68(11)
C2D C1D B3D B4D -136.05(13)
C2D C1D B3D B7D -34.87(11)
C2D C1D B3D B8D -97.75(14)
C2D B6D B10D B5D 98.64(13)
C2D B6D B10D B9D 60.84(16)
C2D B6D B10D B11D -39.13(12)
C2D B6D B10D B12D -2.11(16)
C2D B6D B11D B7D 32.53(11)
C2D B6D B11D B10D 133.49(14)
C2D B6D B11D B12D 96.07(14)
C2D B3D B7D B8D -133.77(14)
C2D B3D B7D B11D -32.40(12)
C2D B3D B7D B12D -95.90(14)
C2D B3D B8D B4D -98.74(14)
C2D B3D B8D B7D 39.40(12)
C2D B3D B8D B9D -60.75(16)
C2D B3D B8D B12D 2.03(17)
C2D B7D B8D B4D -1.63(18)
C2D B7D B8D B3D -39.39(12)
C2D B7D B8D B9D 61.51(16)
C2D B7D B8D B12D 98.59(14)
C2D B7D B11D B6D -32.72(11)
C2D B7D B11D B10D -95.99(14)
C2D B7D B11D B12D -133.74(14)
C2D B7D B12D B8D -98.40(14)
C2D B7D B12D B9D -61.00(16)
C2D B7D B12D B10D 2.21(17)
C2D B7D B12D B11D 39.26(12)
C2D B11D B12D B7D -39.54(12)
C2D B11D B12D B8D -1.99(17)
C2D B11D B12D B9D 61.19(16)
C2D B11D B12D B10D 98.70(14)
C10B C3B C4B C5B -165.85(13)
C3D O2D N1D C1D 123.39(12)
C3D O2D N1D C6D -7.14(14)
C3D C8D C7D C6D -3.8(2)
C1D N1D C6D C5D -179.37(13)
C1D N1D C6D C9D 63.47(18)
C1D N1D C6D C7D -63.90(18)
C1D C2D B6D B5D -37.29(11)
C1D C2D B6D B10D -99.35(13)
C1D C2D B6D B11D -139.60(13)
C1D C2D B3D B4D 37.41(11)
C1D C2D B3D B7D 140.03(13)
C1D C2D B3D B8D 99.75(13)
C1D C2D B7D B3D -37.75(12)
C1D C2D B7D B8D 2.20(17)
C1D C2D B7D B11D 105.25(14)
C1D C2D B7D B12D 64.98(16)
C1D C2D B11D B6D 38.47(13)
C1D C2D B11D B7D -104.86(14)
C1D C2D B11D B10D -1.82(18)
C1D C2D B11D B12D -64.67(16)
C1D B4D B5D B6D 35.37(12)
C1D B4D B5D B9D 135.41(14)
C1D B4D B5D B10D 98.10(13)
C1D B4D B3D C2D -38.01(12)
C1D B4D B3D B7D -98.97(14)
C1D B4D B3D B8D -136.50(14)
C1D B4D B8D B3D 38.25(12)
C1D B4D B8D B7D 0.55(18)
C1D B4D B8D B9D -99.01(14)
C1D B4D B8D B12D -62.58(16)
C1D B4D B9D B5D -38.69(12)
C1D B4D B9D B8D 100.16(14)
C1D B4D B9D B10D -1.33(17)
C1D B4D B9D B12D 63.00(17)
C1D B5D B6D C2D 37.54(11)
C1D B5D B6D B10D 135.34(14)
C1D B5D B6D B11D 97.69(14)
C1D B5D B9D B4D 38.14(12)
C1D B5D B9D B8D 1.17(17)
C1D B5D B9D B10D -100.19(13)
C1D B5D B9D B12D -63.20(16)
C1D B5D B10D B6D -39.35(12)
C1D B5D B10D B9D 98.28(14)
C1D B5D B10D B11D -1.29(18)
C1D B5D B10D B12D 62.04(16)
C1D B6D B10D B5D 38.08(12)
C1D B6D B10D B9D 0.29(17)
C1D B6D B10D B11D -99.69(14)
C1D B6D B10D B12D -62.66(15)
C1D B6D B11D C2D -35.02(11)
C1D B6D B11D B7D -2.50(16)
C1D B6D B11D B10D 98.47(13)
C1D B6D B11D B12D 61.05(15)
C1D B3D B7D C2D 35.22(11)
C1D B3D B7D B8D -98.56(14)
C1D B3D B7D B11D 2.82(16)
C1D B3D B7D B12D -60.68(16)
C1D B3D B8D B4D -37.26(12)
C1D B3D B8D B7D 100.87(14)
C1D B3D B8D B9D 0.73(17)
C1D B3D B8D B12D 63.51(16)
C1A N1A C6A C5A -178.39(13)
C1A N1A C6A C7A -63.53(18)
C1A N1A C6A C9A 65.14(18)
C1A C2A B7A B8A 1.66(17)
C1A C2A B7A B3A -38.00(12)
C1A C2A B7A B11A 105.44(14)
C1A C2A B7A B12A 64.99(16)
C1A C2A B6A B5A -37.15(11)
C1A C2A B6A B10A -99.32(14)
C1A C2A B6A B11A -139.55(13)
C1A C2A B3A B7A 139.82(13)
C1A C2A B3A B8A 99.99(13)
C1A C2A B3A B4A 37.51(11)
C1A C2A B11A B7A -104.64(14)
C1A C2A B11A B6A 38.68(13)
C1A C2A B11A B10A -1.27(18)
C1A C2A B11A B12A -64.34(16)
C1A B6A B5A B9A -97.67(15)
C1A B6A B5A B10A -135.27(14)
C1A B6A B5A B4A -34.72(12)
C1A B6A B10A B9A 0.08(18)
C1A B6A B10A B5A 38.16(12)
C1A B6A B10A B11A -99.56(14)
C1A B6A B10A B12A -62.76(17)
C1A B6A B11A C2A -35.01(11)
C1A B6A B11A B7A -2.43(16)
C1A B6A B11A B10A 98.58(14)
C1A B6A B11A B12A 61.06(16)
C1A B5A B10A B9A 98.04(15)
C1A B5A B10A B6A -39.58(13)
C1A B5A B10A B11A -1.34(19)
C1A B5A B10A B12A 61.56(16)
C1A B5A B4A B9A -135.28(14)
C1A B5A B4A B8A -97.98(14)
C1A B5A B4A B3A -35.36(12)
C1A B3A B4A B9A 97.85(15)
C1A B3A B4A B5A 34.96(12)
C1A B3A B4A B8A 136.56(15)
C2A C1A B6A B5A 136.33(13)
C2A C1A B6A B10A 97.15(14)
C2A C1A B6A B11A 34.70(11)
C2A C1A B5A B9A 62.93(16)
C2A C1A B5A B6A -38.59(12)
C2A C1A B5A B10A 0.56(17)
C2A C1A B5A B4A 101.88(13)
C2A C1A B3A B7A -34.98(11)
C2A C1A B3A B8A -97.71(14)
C2A C1A B3A B4A -136.07(14)
C2A C1A B4A B9A -62.14(16)
C2A C1A B4A B5A -101.19(13)
C2A C1A B4A B8A 0.92(17)
C2A C1A B4A B3A 38.90(12)
C2A B7A B8A B9A 61.86(16)
C2A B7A B8A B3A -39.04(12)
C2A B7A B8A B4A -1.02(18)
C2A B7A B8A B12A 98.76(14)
C2A B7A B3A C1A 35.31(11)
C2A B7A B3A B8A 134.26(14)
C2A B7A B3A B4A 96.47(14)
C2A B7A B11A B6A -32.60(12)
C2A B7A B11A B10A -95.51(14)
C2A B7A B11A B12A -133.60(14)
C2A B7A B12A B9A -60.81(17)
C2A B7A B12A B8A -98.70(14)
C2A B7A B12A B10A 2.23(18)
C2A B7A B12A B11A 39.56(12)
C2A B6A B5A C1A 37.36(11)
C2A B6A B5A B9A -60.32(16)
C2A B6A B5A B10A -97.91(14)
C2A B6A B5A B4A 2.63(17)
C2A B6A B10A B9A 60.57(16)
C2A B6A B10A B5A 98.65(14)
C2A B6A B10A B11A -39.07(12)
C2A B6A B10A B12A -2.27(18)
C2A B6A B11A B7A 32.58(12)
C2A B6A B11A B10A 133.59(14)
C2A B6A B11A B12A 96.07(15)
C2A B3A B4A C1A -37.96(12)
C2A B3A B4A B9A 59.89(16)
C2A B3A B4A B5A -3.01(17)
C2A B3A B4A B8A 98.59(14)
C2A B11A B12A B7A -39.73(12)
C2A B11A B12A B9A 61.13(17)
C2A B11A B12A B8A -2.65(18)
C2A B11A B12A B10A 98.26(14)
C12D C10D C3D O2D 57.00(15)
C12D C10D C3D C8D -62.54(18)
C12D C10D C3D C4D 170.34(13)
C4A C3A C10A C12A 175.80(14)
C4A C3A C10A C11A -58.64(17)
C4A C3A C8A C7A -57.36(18)
C4D C5D C6D N1D 68.36(15)
C4D C5D C6D C9D -171.34(13)
C4D C5D C6D C7D -46.10(17)
C2B C1B B5B B6B -38.55(12)
C2B C1B B5B B4B 101.53(13)
C2B C1B B5B B9B 62.79(15)
C2B C1B B5B B10B -0.03(16)
C2B C1B B6B B5B 136.34(14)
C2B C1B B6B B10B 97.52(14)
C2B C1B B6B B11B 34.83(11)
C2B C1B B3B B7B -34.94(12)
C2B C1B B3B B8B -97.62(14)
C2B C1B B3B B4B -135.91(14)
C2B C1B B4B B5B -101.31(13)
C2B C1B B4B B8B 0.77(17)
C2B C1B B4B B3B 39.00(12)
C2B C1B B4B B9B -62.39(16)
C2B B7B B8B B12B 98.57(14)
C2B B7B B8B B3B -39.48(12)
C2B B7B B8B B4B -1.49(18)
C2B B7B B8B B9B 61.49(16)
C2B B7B B12B B8B -98.45(14)
C2B B7B B12B B9B -61.02(16)
C2B B7B B12B B10B 2.14(17)
C2B B7B B12B B11B 39.54(12)
C2B B7B B3B C1B 35.11(11)
C2B B7B B3B B8B 133.63(14)
C2B B7B B3B B4B 96.14(14)
C2B B7B B11B B6B -32.48(12)
C2B B7B B11B B12B -133.54(14)
C2B B7B B11B B10B -95.34(14)
C2B B6B B10B B5B 98.52(13)
C2B B6B B10B B12B -2.45(17)
C2B B6B B10B B9B 60.61(16)
C2B B6B B10B B11B -39.37(12)
C2B B6B B11B B7B 32.48(12)
C2B B6B B11B B12B 96.09(14)
C2B B6B B11B B10B 133.61(13)
C2B B3B B4B C1B -37.91(12)
C2B B3B B4B B5B -2.91(18)
C2B B3B B4B B8B 98.46(14)
C2B B3B B4B B9B 60.21(16)
C6D N1D C1D C2D -136.33(13)
C6D N1D C1D B4D 3.1(2)
C6D N1D C1D B5D 85.75(19)
C6D N1D C1D B6D 158.25(13)
C6D N1D C1D B3D -70.81(17)
C6D C5D C4D C3D -10.12(17)
C5A C6A C7A C8A 56.52(19)
C7A C6A C5A C4A -46.59(18)
C3B O2B N1B C1B 121.66(12)
C3B O2B N1B C6B -9.01(14)
C3B C8B C7B C6B -3.7(2)
C3B C4B C5B C6B -11.48(18)
C9A C6A C5A C4A -173.31(13)
C9A C6A C7A C8A 178.82(15)
C4B C5B C6B N1B 68.75(16)
C4B C5B C6B C7B -45.35(18)
C4B C5B C6B C9B -171.44(14)
C7B C8B C3B O2B 54.37(19)
C7B C8B C3B C10B 172.10(15)
C7B C8B C3B C4B -57.57(19)
C6B N1B C1B C2B -138.43(13)
C6B N1B C1B B5B 83.81(19)
C6B N1B C1B B6B 156.42(13)
C6B N1B C1B B3B -72.98(17)
C6B N1B C1B B4B 0.9(2)
C12B C10B C3B O2B 61.87(16)
C12B C10B C3B C8B -58.4(2)
C12B C10B C3B C4B 175.14(15)
C11B C10B C3B O2B -173.12(13)
C11B C10B C3B C8B 66.57(19)
C11B C10B C3B C4B -59.85(17)
C9D C6D C7D C8D 178.73(15)
C7D C8D C3D O2D 55.54(17)
C7D C8D C3D C10D 172.92(14)
C7D C8D C3D C4D -57.22(18)
B4D C1D B5D B6D -140.52(14)
B4D C1D B5D B9D -38.89(12)
B4D C1D B5D B10D -101.51(15)
B4D C1D B6D C2D -98.25(14)
B4D C1D B6D B5D 37.89(13)
B4D C1D B6D B10D -1.19(17)
B4D C1D B6D B11D -63.57(15)
B4D C1D B3D C2D 136.05(13)
B4D C1D B3D B7D 101.19(14)
B4D C1D B3D B8D 38.30(12)
B4D B5D B6D C2D 2.96(17)
B4D B5D B6D C1D -34.58(12)
B4D B5D B6D B10D 100.76(15)
B4D B5D B6D B11D 63.11(16)
B4D B5D B9D B8D -36.97(12)
B4D B5D B9D B10D -138.33(13)
B4D B5D B9D B12D -101.34(15)
B4D B5D B10D B6D -100.47(13)
B4D B5D B10D B9D 37.16(12)
B4D B5D B10D B11D -62.41(16)
B4D B5D B10D B12D 0.92(16)
B4D B3D B7D C2D 96.24(14)
B4D B3D B7D B8D -37.53(13)
B4D B3D B7D B11D 63.84(16)
B4D B3D B7D B12D 0.34(18)
B4D B3D B8D B7D 138.13(15)
B4D B3D B8D B9D 37.99(13)
B4D B3D B8D B12D 100.77(15)
B4D B8D B9D B5D 37.09(12)
B4D B8D B9D B10D 100.84(15)
B4D B8D B9D B12D 138.98(14)
B4D B8D B12D B7D 101.49(15)
B4D B8D B12D B9D -36.56(12)
B4D B8D B12D B10D 1.03(17)
B4D B8D B12D B11D 63.81(16)
B4D B9D B10D B5D -37.48(13)
B4D B9D B10D B6D 0.64(18)
B4D B9D B10D B11D 64.35(17)
B4D B9D B10D B12D 101.78(15)
B4D B9D B12D B7D -0.35(19)
B4D B9D B12D B8D 36.92(13)
B4D B9D B12D B10D -100.91(15)
B4D B9D B12D B11D -63.57(17)
B7A C2A B6A C1A 103.35(14)
B7A C2A B6A B5A 66.20(16)
B7A C2A B6A B10A 4.03(18)
B7A C2A B6A B11A -36.19(13)
B7A C2A B3A C1A -139.82(13)
B7A C2A B3A B8A -39.83(12)
B7A C2A B3A B4A -102.31(14)
B7A C2A B11A B6A 143.32(13)
B7A C2A B11A B10A 103.37(14)
B7A C2A B11A B12A 40.30(13)
B7A B8A B3A C1A 100.45(14)
B7A B8A B3A C2A 39.03(12)
B7A B8A B3A B4A 137.83(15)
B7A B8A B4A C1A 0.08(19)
B7A B8A B4A B9A 98.60(16)
B7A B8A B4A B5A 61.59(17)
B7A B8A B4A B3A -37.98(13)
B7A B8A B12A B9A -137.79(15)
B7A B8A B12A B10A -100.27(14)
B7A B8A B12A B11A -37.21(13)
B7A B3A B4A C1A -98.90(14)
B7A B3A B4A B9A -1.05(18)
B7A B3A B4A B5A -63.94(17)
B7A B3A B4A B8A 37.66(13)
B7A B11A B12A B9A 100.86(16)
B7A B11A B12A B8A 37.08(13)
B7A B11A B12A B10A 137.99(15)
B7B C2B B6B C1B 103.57(14)
B7B C2B B6B B5B 66.40(17)
B7B C2B B6B B10B 4.17(18)
B7B C2B B6B B11B -36.19(13)
B7B C2B B3B C1B -139.91(13)
B7B C2B B3B B8B -40.30(13)
B7B C2B B3B B4B -102.38(14)
B7B C2B B11B B6B 143.33(13)
B7B C2B B11B B12B 40.44(13)
B7B C2B B11B B10B 103.43(14)
B7B B8B B12B B9B -138.03(14)
B7B B8B B12B B10B -100.35(14)
B7B B8B B12B B11B -37.46(13)
B7B B8B B3B C1B 100.60(14)
B7B B8B B3B C2B 39.52(12)
B7B B8B B3B B4B 137.98(14)
B7B B8B B4B C1B 0.47(18)
B7B B8B B4B B5B 62.31(17)
B7B B8B B4B B3B -37.86(13)
B7B B8B B4B B9B 99.39(15)
B7B B8B B9B B5B -64.58(17)
B7B B8B B9B B12B 37.12(13)
B7B B8B B9B B4B -101.93(15)
B7B B8B B9B B10B -1.05(18)
B7B B12B B9B B5B 63.86(17)
B7B B12B B9B B8B -37.22(13)
B7B B12B B9B B4B -0.44(18)
B7B B12B B9B B10B 100.48(14)
B7B B12B B10B B5B -64.13(16)
B7B B12B B10B B6B 0.20(18)
B7B B12B B10B B9B -100.54(15)
B7B B12B B10B B11B 37.58(13)
B7B B12B B11B C2B -39.73(13)
B7B B12B B11B B6B -100.98(15)
B7B B12B B11B B10B -137.83(15)
B7B B3B B4B C1B -98.87(14)
B7B B3B B4B B5B -63.87(17)
B7B B3B B4B B8B 37.51(13)
B7B B3B B4B B9B -0.74(17)
B5B C1B C2B B7B -68.23(16)
B5B C1B C2B B6B 39.82(12)
B5B C1B C2B B3B -106.80(14)
B5B C1B C2B B11B 0.96(17)
B5B C1B B6B C2B -136.34(14)
B5B C1B B6B B10B -38.82(12)
B5B C1B B6B B11B -101.51(14)
B5B C1B B3B C2B 97.76(14)
B5B C1B B3B B7B 62.81(16)
B5B C1B B3B B8B 0.14(17)
B5B C1B B3B B4B -38.15(13)
B5B C1B B4B B8B 102.07(15)
B5B C1B B4B B3B 140.30(14)
B5B C1B B4B B9B 38.91(13)
B5B B6B B10B B12B -100.97(15)
B5B B6B B10B B9B -37.91(13)
B5B B6B B10B B11B -137.89(14)
B5B B6B B11B C2B -95.92(14)
B5B B6B B11B B7B -63.44(16)
B5B B6B B11B B12B 0.17(18)
B5B B6B B11B B10B 37.70(13)
B5B B4B B9B B8B 138.61(14)
B5B B4B B9B B12B 101.57(14)
B5B B4B B9B B10B 37.35(13)
B5B B9B B10B B6B 38.33(13)
B5B B9B B10B B12B 139.27(14)
B5B B9B B10B B11B 102.24(15)
B5B B10B B11B C2B 1.35(17)
B5B B10B B11B B7B 62.50(17)
B5B B10B B11B B6B -38.21(13)
B5B B10B B11B B12B 100.33(15)
B9A B5A B10A B6A -137.61(15)
B9A B5A B10A B11A -99.37(16)
B9A B5A B10A B12A -36.47(13)
B9A B5A B4A C1A 135.28(14)
B9A B5A B4A B8A 37.30(13)
B9A B5A B4A B3A 99.92(15)
B9A B8A B3A C1A 1.07(17)
B9A B8A B3A C2A -60.36(16)
B9A B8A B3A B7A -99.38(16)
B9A B8A B3A B4A 38.44(13)
B9A B8A B4A C1A -98.52(15)
B9A B8A B4A B5A -37.01(12)
B9A B8A B4A B3A -136.58(15)
B9A B8A B12A B7A 137.79(15)
B9A B8A B12A B10A 37.52(13)
B9A B8A B12A B11A 100.58(15)
B9A B10A B11A C2A -62.10(16)
B9A B10A B11A B7A -0.81(18)
B9A B10A B11A B6A -101.79(15)
B9A B10A B11A B12A 36.82(13)
B9A B10A B12A B7A -100.80(15)
B9A B10A B12A B8A -37.84(13)
B9A B10A B12A B11A -138.22(15)
B5D C1D B4D B3D 140.18(14)
B5D C1D B4D B8D 102.04(15)
B5D C1D B4D B9D 39.12(13)
B5D C1D B6D C2D -136.14(13)
B5D C1D B6D B10D -39.08(12)
B5D C1D B6D B11D -101.46(14)
B5D C1D B3D C2D 97.77(13)
B5D C1D B3D B4D -38.29(13)
B5D C1D B3D B7D 62.90(16)
B5D C1D B3D B8D 0.01(17)
B5D B4D B3D C2D -2.77(17)
B5D B4D B3D C1D 35.24(12)
B5D B4D B3D B7D -63.73(17)
B5D B4D B3D B8D -101.25(15)
B5D B4D B8D B3D 100.36(14)
B5D B4D B8D B7D 62.67(16)
B5D B4D B8D B9D -36.89(12)
B5D B4D B8D B12D -0.47(17)
B5D B4D B9D B8D 138.84(13)
B5D B4D B9D B10D 37.36(13)
B5D B4D B9D B12D 101.69(15)
B5D B6D B10D B9D -37.80(13)
B5D B6D B10D B11D -137.77(14)
B5D B6D B10D B12D -100.75(15)
B5D B6D B11D C2D -95.79(14)
B5D B6D B11D B7D -63.26(15)
B5D B6D B11D B10D 37.70(13)
B5D B6D B11D B12D 0.28(17)
B5D B9D B10D B6D 38.12(13)
B5D B9D B10D B11D 101.83(14)
B5D B9D B10D B12D 139.25(14)
B5D B9D B12D B7D 63.81(17)
B5D B9D B12D B8D 101.08(15)
B5D B9D B12D B10D -36.75(13)
B5D B9D B12D B11D 0.59(18)
B5D B10D B11D C2D 1.87(18)
B5D B10D B11D B6D -38.12(13)
B5D B10D B11D B7D 63.08(17)
B5D B10D B11D B12D 100.49(15)
B5D B10D B12D B7D -64.17(16)
B5D B10D B12D B8D -1.21(17)
B5D B10D B12D B9D 36.40(12)
B5D B10D B12D B11D -101.41(14)
B6A C1A C2A B7A -108.22(14)
B6A C1A C2A B3A -146.89(13)
B6A C1A C2A B11A -39.20(13)
B6A C1A B5A B9A 101.52(15)
B6A C1A B5A B10A 39.15(13)
B6A C1A B5A B4A 140.46(14)
B6A C1A B3A C2A 30.22(12)
B6A C1A B3A B7A -4.77(16)
B6A C1A B3A B8A -67.49(15)
B6A C1A B3A B4A -105.85(14)
B6A C1A B4A B9A 1.53(18)
B6A C1A B4A B5A -37.52(13)
B6A C1A B4A B8A 64.58(17)
B6A C1A B4A B3A 102.57(14)
B6A C2A B7A B8A -67.36(17)
B6A C2A B7A B3A -107.02(15)
B6A C2A B7A B11A 36.43(13)
B6A C2A B7A B12A -4.03(18)
B6A C2A B3A C1A -32.39(13)
B6A C2A B3A B7A 107.43(15)
B6A C2A B3A B8A 67.60(17)
B6A C2A B3A B4A 5.12(18)
B6A C2A B11A B7A -143.32(13)
B6A C2A B11A B10A -39.95(13)
B6A C2A B11A B12A -103.02(14)
B6A B5A B10A B9A 137.61(15)
B6A B5A B10A B11A 38.24(14)
B6A B5A B10A B12A 101.14(15)
B6A B5A B4A C1A 35.58(12)
B6A B5A B4A B9A -99.70(15)
B6A B5A B4A B8A -62.40(16)
B6A B5A B4A B3A 0.22(18)
B6A B10A B11A C2A 39.69(13)
B6A B10A B11A B7A 100.98(15)
B6A B10A B11A B12A 138.61(15)
B6A B10A B12A B7A 0.04(19)
B6A B10A B12A B9A 100.85(16)
B6A B10A B12A B8A 63.00(17)
B6A B10A B12A B11A -37.37(13)
B6A B11A B12A B7A -101.17(15)
B6A B11A B12A B9A -0.31(19)
B6A B11A B12A B8A -64.09(17)
B6A B11A B12A B10A 36.82(13)
B5A C1A C2A B7A -68.56(16)
B5A C1A C2A B6A 39.66(13)
B5A C1A C2A B3A -107.23(14)
B5A C1A C2A B11A 0.47(17)
B5A C1A B6A C2A -136.33(13)
B5A C1A B6A B10A -39.18(13)
B5A C1A B6A B11A -101.63(14)
B5A C1A B3A C2A 97.42(14)
B5A C1A B3A B7A 62.44(16)
B5A C1A B3A B8A -0.29(17)
B5A C1A B3A B4A -38.65(14)
B5A C1A B4A B9A 39.05(13)
B5A C1A B4A B8A 102.10(16)
B5A C1A B4A B3A 140.09(14)
B5A B9A B8A B7A -64.86(18)
B5A B9A B8A B3A -1.48(19)
B5A B9A B8A B4A 37.31(13)
B5A B9A B8A B12A -101.87(16)
B5A B9A B10A B6A 38.13(13)
B5A B9A B10A B11A 102.12(14)
B5A B9A B10A B12A 138.95(14)
B5A B9A B4A C1A -38.42(12)
B5A B9A B4A B8A -138.66(14)
B5A B9A B4A B3A -100.51(14)
B5A B9A B12A B7A 63.45(19)
B5A B9A B12A B8A 100.97(15)
B5A B9A B12A B10A -36.91(14)
B5A B9A B12A B11A 0.21(19)
B5A B6A B10A B9A -38.08(14)
B5A B6A B10A B11A -137.72(15)
B5A B6A B10A B12A -100.92(16)
B5A B6A B11A C2A -95.78(14)
B5A B6A B11A B7A -63.21(16)
B5A B6A B11A B10A 37.81(13)
B5A B6A B11A B12A 0.29(18)
B5A B10A B11A C2A 1.57(18)
B5A B10A B11A B7A 62.86(17)
B5A B10A B11A B6A -38.12(13)
B5A B10A B11A B12A 100.49(16)
B5A B10A B12A B7A -63.92(17)
B5A B10A B12A B9A 36.89(13)
B5A B10A B12A B8A -0.96(17)
B5A B10A B12A B11A -101.33(14)
B8A B7A B3A C1A -98.95(14)
B8A B7A B3A C2A -134.26(14)
B8A B7A B3A B4A -37.79(13)
B8A B7A B11A C2A 95.52(14)
B8A B7A B11A B6A 62.91(17)
B8A B7A B11A B10A 0.00(18)
B8A B7A B11A B12A -38.09(13)
B8A B7A B12A B9A 37.89(14)
B8A B7A B12A B10A 100.93(16)
B8A B7A B12A B11A 138.25(15)
B8A B9A B5A C1A 1.27(18)
B8A B9A B5A B6A 64.28(18)
B8A B9A B5A B10A 101.69(16)
B8A B9A B5A B4A -37.00(13)
B8A B9A B10A B6A -62.69(18)
B8A B9A B10A B5A -100.81(15)
B8A B9A B10A B11A 1.31(18)
B8A B9A B10A B12A 38.14(13)
B8A B9A B4A C1A 100.24(14)
B8A B9A B4A B5A 138.66(14)
B8A B9A B4A B3A 38.15(13)
B8A B9A B12A B7A -37.52(13)
B8A B9A B12A B10A -137.88(14)
B8A B9A B12A B11A -100.76(15)
B8A B3A B4A C1A -136.56(15)
B8A B3A B4A B9A -38.71(14)
B8A B3A B4A B5A -101.60(16)
B6D C2D C1D N1D -106.09(14)
B6D C2D C1D B4D 106.44(13)
B6D C2D C1D B5D 39.99(12)
B6D C2D C1D B3D 146.81(13)
B6D C2D B3D C1D -32.35(13)
B6D C2D B3D B4D 5.06(18)
B6D C2D B3D B7D 107.67(15)
B6D C2D B3D B8D 67.40(17)
B6D C2D B7D B3D -106.64(14)
B6D C2D B7D B8D -66.68(16)
B6D C2D B7D B11D 36.37(13)
B6D C2D B7D B12D -3.90(17)
B6D C2D B11D B7D -143.33(13)
B6D C2D B11D B10D -40.28(12)
B6D C2D B11D B12D -103.14(14)
B6D C1D B4D B5D -37.54(13)
B6D C1D B4D B3D 102.64(14)
B6D C1D B4D B8D 64.49(16)
B6D C1D B4D B9D 1.58(17)
B6D C1D B5D B4D 140.52(14)
B6D C1D B5D B9D 101.63(14)
B6D C1D B5D B10D 39.01(13)
B6D C1D B3D C2D 30.32(12)
B6D C1D B3D B4D -105.73(13)
B6D C1D B3D B7D -4.54(16)
B6D C1D B3D B8D -67.43(15)
B6D B5D B9D B4D 100.92(13)
B6D B5D B9D B8D 63.95(16)
B6D B5D B9D B10D -37.41(12)
B6D B5D B9D B12D -0.42(18)
B6D B5D B10D B9D 137.63(14)
B6D B5D B10D B11D 38.05(13)
B6D B5D B10D B12D 101.39(14)
B6D B10D B11D C2D 39.99(12)
B6D B10D B11D B7D 101.20(15)
B6D B10D B11D B12D 138.61(14)
B6D B10D B12D B7D -0.05(18)
B6D B10D B12D B8D 62.91(16)
B6D B10D B12D B9D 100.52(14)
B6D B10D B12D B11D -37.29(13)
B6D B11D B12D B7D -101.26(15)
B6D B11D B12D B8D -63.71(17)
B6D B11D B12D B9D -0.54(18)
B6D B11D B12D B10D 36.98(13)
B3D C2D C1D N1D 107.10(14)
B3D C2D C1D B4D -40.37(12)
B3D C2D C1D B5D -106.82(14)
B3D C2D C1D B6D -146.81(13)
B3D C2D B6D C1D 32.16(13)
B3D C2D B6D B5D -5.13(18)
B3D C2D B6D B10D -67.18(16)
B3D C2D B6D B11D -107.44(15)
B3D C2D B7D B8D 39.95(12)
B3D C2D B7D B11D 143.00(13)
B3D C2D B7D B12D 102.74(14)
B3D C2D B11D B6D 106.73(14)
B3D C2D B11D B7D -36.60(13)
B3D C2D B11D B10D 66.45(17)
B3D C2D B11D B12D 3.59(18)
B3D C1D B4D B5D -140.18(14)
B3D C1D B4D B8D -38.14(13)
B3D C1D B4D B9D -101.06(14)
B3D C1D B5D B4D 38.15(13)
B3D C1D B5D B6D -102.37(14)
B3D C1D B5D B9D -0.74(17)
B3D C1D B5D B10D -63.36(16)
B3D C1D B6D C2D -30.29(12)
B3D C1D B6D B5D 105.85(14)
B3D C1D B6D B10D 66.78(15)
B3D C1D B6D B11D 4.39(16)
B3D B4D B5D C1D -35.51(12)
B3D B4D B5D B6D -0.14(18)
B3D B4D B5D B9D 99.90(14)
B3D B4D B5D B10D 62.60(16)
B3D B4D B8D B7D -37.69(13)
B3D B4D B8D B9D -137.25(14)
B3D B4D B8D B12D -100.83(14)
B3D B4D B9D B5D -101.13(14)
B3D B4D B9D B8D 37.71(13)
B3D B4D B9D B10D -63.77(17)
B3D B4D B9D B12D 0.56(18)
B3D B7D B8D B4D 37.76(13)
B3D B7D B8D B9D 100.90(15)
B3D B7D B8D B12D 137.98(15)
B3D B7D B11D C2D 32.55(12)
B3D B7D B11D B6D -0.17(17)
B3D B7D B11D B10D -63.45(16)
B3D B7D B11D B12D -101.19(14)
B3D B7D B12D B8D -37.40(13)
B3D B7D B12D B9D 0.00(18)
B3D B7D B12D B10D 63.22(17)
B3D B7D B12D B11D 100.26(15)
B3D B8D B9D B4D -38.30(12)
B3D B8D B9D B5D -1.20(18)
B3D B8D B9D B10D 62.54(17)
B3D B8D B9D B12D 100.69(14)
B3D B8D B12D B7D 37.64(13)
B3D B8D B12D B9D -100.40(15)
B3D B8D B12D B10D -62.82(16)
B3D B8D B12D B11D -0.04(18)
B6B C1B C2B B7B -108.05(15)
B6B C1B C2B B3B -146.62(13)
B6B C1B C2B B11B -38.86(13)
B6B C1B B5B B4B 140.08(14)
B6B C1B B5B B9B 101.34(14)
B6B C1B B5B B10B 38.51(12)
B6B C1B B3B C2B 30.37(12)
B6B C1B B3B B7B -4.57(16)
B6B C1B B3B B8B -67.25(15)
B6B C1B B3B B4B -105.54(14)
B6B C1B B4B B5B -37.89(13)
B6B C1B B4B B8B 64.19(16)
B6B C1B B4B B3B 102.42(14)
B6B C1B B4B B9B 1.03(18)
B6B C2B B7B B8B -67.03(17)
B6B C2B B7B B12B -4.04(18)
B6B C2B B7B B3B -107.13(15)
B6B C2B B7B B11B 36.28(13)
B6B C2B B3B C1B -32.71(13)
B6B C2B B3B B7B 107.20(15)
B6B C2B B3B B8B 66.90(17)
B6B C2B B3B B4B 4.82(19)
B6B C2B B11B B7B -143.33(13)
B6B C2B B11B B12B -102.89(14)
B6B C2B B11B B10B -39.90(12)
B6B B5B B4B C1B 35.71(12)
B6B B5B B4B B8B -62.52(16)
B6B B5B B4B B3B 0.35(18)
B6B B5B B4B B9B -99.87(15)
B6B B5B B9B B8B 63.82(17)
B6B B5B B9B B12B -0.44(18)
B6B B5B B9B B4B 100.92(14)
B6B B5B B9B B10B -37.34(12)
B6B B5B B10B B12B 101.23(14)
B6B B5B B10B B9B 137.52(14)
B6B B5B B10B B11B 38.12(13)
B6B B10B B11B C2B 39.56(12)
B6B B10B B11B B7B 100.71(15)
B6B B10B B11B B12B 138.55(14)
B8B B7B B12B B9B 37.43(13)
B8B B7B B12B B10B 100.58(15)
B8B B7B B12B B11B 137.99(15)
B8B B7B B3B C1B -98.52(14)
B8B B7B B3B C2B -133.63(14)
B8B B7B B3B B4B -37.50(13)
B8B B7B B11B C2B 95.47(15)
B8B B7B B11B B6B 62.99(17)
B8B B7B B11B B12B -38.07(13)
B8B B7B B11B B10B 0.13(18)
B8B B12B B9B B5B 101.08(15)
B8B B12B B9B B4B 36.78(13)
B8B B12B B9B B10B 137.70(14)
B8B B12B B10B B5B -1.32(17)
B8B B12B B10B B6B 63.01(16)
B8B B12B B10B B9B -37.73(12)
B8B B12B B10B B11B 100.39(15)
B8B B12B B11B C2B -2.48(17)
B8B B12B B11B B7B 37.25(13)
B8B B12B B11B B6B -63.73(17)
B8B B12B B11B B10B -100.59(15)
B8B B3B B4B C1B -136.38(14)
B8B B3B B4B B5B -101.38(15)
B8B B3B B4B B9B -38.25(13)
B8B B4B B9B B5B -138.61(14)
B8B B4B B9B B12B -37.04(13)
B8B B4B B9B B10B -101.26(15)
B8B B9B B10B B5B -101.11(15)
B8B B9B B10B B6B -62.78(17)
B8B B9B B10B B12B 38.16(13)
B8B B9B B10B B11B 1.13(18)
B7D C2D C1D N1D 145.54(13)
B7D C2D C1D B4D -1.94(17)
B7D C2D C1D B5D -68.39(16)
B7D C2D C1D B6D -108.37(14)
B7D C2D C1D B3D 38.43(13)
B7D C2D B6D C1D 103.20(14)
B7D C2D B6D B5D 65.91(16)
B7D C2D B6D B10D 3.85(17)
B7D C2D B6D B11D -36.40(13)
B7D C2D B3D C1D -140.03(13)
B7D C2D B3D B4D -102.61(14)
B7D C2D B3D B8D -40.28(12)
B7D C2D B11D B6D 143.33(13)
B7D C2D B11D B10D 103.05(14)
B7D C2D B11D B12D 40.19(13)
B7D B3D B8D B4D -138.13(15)
B7D B3D B8D B9D -100.14(15)
B7D B3D B8D B12D -37.36(13)
B7D B8D B9D B4D -101.82(15)
B7D B8D B9D B5D -64.73(17)
B7D B8D B9D B10D -0.98(18)
B7D B8D B9D B12D 37.16(13)
B7D B8D B12D B9D -138.05(14)
B7D B8D B12D B10D -100.46(14)
B7D B8D B12D B11D -37.68(13)
B7D B11D B12D B8D 37.55(13)
B7D B11D B12D B9D 100.72(15)
B7D B11D B12D B10D 138.24(14)
B3A C1A C2A B7A 38.67(13)
B3A C1A C2A B6A 146.89(13)
B3A C1A C2A B11A 107.70(15)
B3A C1A B6A C2A -30.21(12)
B3A C1A B6A B5A 106.12(14)
B3A C1A B6A B10A 66.94(15)
B3A C1A B6A B11A 4.49(16)
B3A C1A B5A B9A -0.62(18)
B3A C1A B5A B6A -102.14(14)
B3A C1A B5A B10A -62.99(17)
B3A C1A B5A B4A 38.33(13)
B3A C1A B4A B9A -101.04(15)
B3A C1A B4A B5A -140.09(14)
B3A C1A B4A B8A -37.98(13)
B3A C2A B7A B8A 39.66(13)
B3A C2A B7A B11A 143.44(13)
B3A C2A B7A B12A 102.99(14)
B3A C2A B6A C1A 32.19(13)
B3A C2A B6A B5A -4.97(18)
B3A C2A B6A B10A -67.13(17)
B3A C2A B6A B11A -107.36(15)
B3A C2A B11A B7A -36.17(13)
B3A C2A B11A B6A 107.14(15)
B3A C2A B11A B10A 67.20(17)
B3A C2A B11A B12A 4.13(18)
B3A B7A B8A B9A 100.91(15)
B3A B7A B8A B4A 38.02(14)
B3A B7A B8A B12A 137.80(15)
B3A B7A B11A C2A 32.23(12)
B3A B7A B11A B6A -0.37(17)
B3A B7A B11A B10A -63.28(16)
B3A B7A B11A B12A -101.37(15)
B3A B7A B12A B9A 0.22(19)
B3A B7A B12A B8A -37.67(13)
B3A B7A B12A B10A 63.26(17)
B3A B7A B12A B11A 100.59(15)
B3A B8A B4A C1A 38.06(13)
B3A B8A B4A B9A 136.58(15)
B3A B8A B4A B5A 99.57(14)
B3A B8A B12A B7A 37.75(13)
B3A B8A B12A B9A -100.03(15)
B3A B8A B12A B10A -62.52(17)
B3A B8A B12A B11A 0.55(18)
B8D B4D B5D C1D -98.39(14)
B8D B4D B5D B6D -63.02(16)
B8D B4D B5D B9D 37.02(12)
B8D B4D B5D B10D -0.28(16)
B8D B4D B3D C2D 98.49(14)
B8D B4D B3D C1D 136.50(14)
B8D B4D B3D B7D 37.52(13)
B8D B4D B9D B5D -138.84(13)
B8D B4D B9D B10D -101.48(15)
B8D B4D B9D B12D -37.15(13)
B8D B3D B7D C2D 133.77(14)
B8D B3D B7D B11D 101.37(14)
B8D B3D B7D B12D 37.88(13)
B8D B7D B11D C2D 95.52(14)
B8D B7D B11D B6D 62.80(16)
B8D B7D B11D B10D -0.47(18)
B8D B7D B11D B12D -38.22(13)
B8D B7D B12D B9D 37.40(13)
B8D B7D B12D B10D 100.62(15)
B8D B7D B12D B11D 137.66(15)
B8D B9D B10D B5D -101.14(14)
B8D B9D B10D B6D -63.02(17)
B8D B9D B10D B11D 0.70(18)
B8D B9D B10D B12D 38.12(13)
B8D B9D B12D B7D -37.27(13)
B8D B9D B12D B10D -137.83(14)
B8D B9D B12D B11D -100.48(15)
B12B B7B B8B B3B -138.05(15)
B12B B7B B8B B4B -100.06(15)
B12B B7B B8B B9B -37.08(13)
B12B B7B B3B C1B -60.55(16)
B12B B7B B3B C2B -95.66(14)
B12B B7B B3B B8B 37.98(13)
B12B B7B B3B B4B 0.48(18)
B12B B7B B11B C2B 133.54(14)
B12B B7B B11B B6B 101.06(15)
B12B B7B B11B B10B 38.20(13)
B12B B8B B3B C1B 63.33(16)
B12B B8B B3B C2B 2.26(18)
B12B B8B B3B B7B -37.26(13)
B12B B8B B3B B4B 100.72(15)
B12B B8B B4B C1B -62.57(16)
B12B B8B B4B B5B -0.72(17)
B12B B8B B4B B3B -100.90(15)
B12B B8B B4B B9B 36.35(13)
B12B B8B B9B B5B -101.70(15)
B12B B8B B9B B4B -139.05(14)
B12B B8B B9B B10B -38.17(13)
B12B B9B B10B B5B -139.27(14)
B12B B9B B10B B6B -100.94(15)
B12B B9B B10B B11B -37.03(13)
B12B B10B B11B C2B -98.99(14)
B12B B10B B11B B7B -37.84(13)
B12B B10B B11B B6B -138.55(14)
B9D B4D B5D C1D -135.41(13)
B9D B4D B5D B6D -100.04(14)
B9D B4D B5D B10D -37.30(12)
B9D B4D B3D C2D 60.41(16)
B9D B4D B3D C1D 98.42(14)
B9D B4D B3D B7D -0.55(18)
B9D B4D B3D B8D -38.08(13)
B9D B4D B8D B3D 137.25(14)
B9D B4D B8D B7D 99.56(15)
B9D B4D B8D B12D 36.43(12)
B9D B5D B6D C2D -60.07(15)
B9D B5D B6D C1D -97.61(14)
B9D B5D B6D B10D 37.74(13)
B9D B5D B6D B11D 0.08(17)
B9D B5D B10D B6D -137.63(14)
B9D B5D B10D B11D -99.57(15)
B9D B5D B10D B12D -36.24(12)
B9D B8D B12D B7D 138.05(14)
B9D B8D B12D B10D 37.59(12)
B9D B8D B12D B11D 100.37(15)
B9D B10D B11D C2D -61.35(16)
B9D B10D B11D B6D -101.34(14)
B9D B10D B11D B7D -0.14(18)
B9D B10D B11D B12D 37.27(13)
B9D B10D B12D B7D -100.57(15)
B9D B10D B12D B8D -37.61(12)
B9D B10D B12D B11D -137.81(14)
B3B C1B C2B B7B 38.57(13)
B3B C1B C2B B6B 146.62(13)
B3B C1B C2B B11B 107.75(15)
B3B C1B B5B B6B -102.11(14)
B3B C1B B5B B4B 37.98(13)
B3B C1B B5B B9B -0.76(17)
B3B C1B B5B B10B -63.59(16)
B3B C1B B6B C2B -30.40(12)
B3B C1B B6B B5B 105.93(14)
B3B C1B B6B B10B 67.12(15)
B3B C1B B6B B11B 4.42(16)
B3B C1B B4B B5B -140.30(14)
B3B C1B B4B B8B -38.23(13)
B3B C1B B4B B9B -101.39(15)
B3B C2B B7B B8B 40.11(13)
B3B C2B B7B B12B 103.10(14)
B3B C2B B7B B11B 143.41(14)
B3B C2B B6B C1B 32.57(13)
B3B C2B B6B B5B -4.61(18)
B3B C2B B6B B10B -66.84(17)
B3B C2B B6B B11B -107.19(15)
B3B C2B B11B B7B -36.15(14)
B3B C2B B11B B6B 107.18(15)
B3B C2B B11B B12B 4.29(18)
B3B C2B B11B B10B 67.28(17)
B3B B7B B8B B12B 138.05(15)
B3B B7B B8B B4B 37.99(13)
B3B B7B B8B B9B 100.97(15)
B3B B7B B12B B8B -37.45(13)
B3B B7B B12B B9B -0.03(18)
B3B B7B B12B B10B 63.13(17)
B3B B7B B12B B11B 100.53(15)
B3B B7B B11B C2B 32.27(12)
B3B B7B B11B B6B -0.21(17)
B3B B7B B11B B12B -101.27(15)
B3B B7B B11B B10B -63.07(17)
B3B B8B B12B B7B 37.60(13)
B3B B8B B12B B9B -100.43(15)
B3B B8B B12B B10B -62.75(17)
B3B B8B B12B B11B 0.14(18)
B3B B8B B4B C1B 38.33(12)
B3B B8B B4B B5B 100.17(14)
B3B B8B B4B B9B 137.25(14)
B3B B8B B9B B5B -1.03(18)
B3B B8B B9B B12B 100.67(15)
B3B B8B B9B B4B -38.38(13)
B3B B8B B9B B10B 62.50(17)
B3B B4B B9B B5B -100.84(14)
B3B B4B B9B B8B 37.77(13)
B3B B4B B9B B12B 0.73(18)
B3B B4B B9B B10B -63.48(17)
B10D B5D B6D C2D -97.80(14)
B10D B5D B6D C1D -135.34(14)
B10D B5D B6D B11D -37.65(13)
B10D B5D B9D B4D 138.33(13)
B10D B5D B9D B8D 101.36(14)
B10D B5D B9D B12D 36.99(13)
B10D B6D B11D C2D -133.49(14)
B10D B6D B11D B7D -100.96(14)
B10D B6D B11D B12D -37.42(13)
B10D B9D B12D B7D 100.56(15)
B10D B9D B12D B8D 137.83(14)
B10D B9D B12D B11D 37.34(13)
B10D B11D B12D B7D -138.24(14)
B10D B11D B12D B8D -100.69(15)
B10D B11D B12D B9D -37.52(13)
B4B C1B C2B B7B -1.84(17)
B4B C1B C2B B6B 106.21(14)
B4B C1B C2B B3B -40.41(13)
B4B C1B C2B B11B 67.34(16)
B4B C1B B5B B6B -140.08(14)
B4B C1B B5B B9B -38.74(13)
B4B C1B B5B B10B -101.57(15)
B4B C1B B6B C2B -98.12(14)
B4B C1B B6B B5B 38.22(13)
B4B C1B B6B B10B -0.60(17)
B4B C1B B6B B11B -63.29(16)
B4B C1B B3B C2B 135.91(14)
B4B C1B B3B B7B 100.96(15)
B4B C1B B3B B8B 38.29(13)
B4B B5B B6B C1B -35.06(12)
B4B B5B B6B C2B 2.36(17)
B4B B5B B6B B10B 100.72(15)
B4B B5B B6B B11B 63.03(16)
B4B B5B B9B B8B -37.10(13)
B4B B5B B9B B12B -101.36(15)
B4B B5B B9B B10B -138.25(14)
B4B B5B B10B B6B -100.35(14)
B4B B5B B10B B12B 0.88(16)
B4B B5B B10B B9B 37.17(12)
B4B B5B B10B B11B -62.23(16)
B4B B8B B12B B7B 101.61(15)
B4B B8B B12B B9B -36.41(13)
B4B B8B B12B B10B 1.26(17)
B4B B8B B12B B11B 64.15(17)
B4B B8B B3B C1B -37.38(12)
B4B B8B B3B C2B -98.46(14)
B4B B8B B3B B7B -137.98(14)
B4B B8B B9B B5B 37.35(13)
B4B B8B B9B B12B 139.05(14)
B4B B8B B9B B10B 100.88(15)
B4B B9B B10B B5B -37.62(13)
B4B B9B B10B B6B 0.71(19)
B4B B9B B10B B12B 101.65(15)
B4B B9B B10B B11B 64.62(17)
B11D C2D C1D N1D -145.02(13)
B11D C2D C1D B4D 67.50(16)
B11D C2D C1D B5D 1.06(17)
B11D C2D C1D B6D -38.93(13)
B11D C2D C1D B3D 107.87(15)
B11D C2D B6D C1D 139.60(13)
B11D C2D B6D B5D 102.31(14)
B11D C2D B6D B10D 40.26(12)
B11D C2D B3D C1D -103.37(14)
B11D C2D B3D B4D -65.96(17)
B11D C2D B3D B7D 36.66(13)
B11D C2D B3D B8D -3.62(18)
B11D C2D B7D B3D -143.00(13)
B11D C2D B7D B8D -103.05(14)
B11D C2D B7D B12D -40.26(12)
B11D B6D B10D B5D 137.77(14)
B11D B6D B10D B9D 99.97(15)
B11D B6D B10D B12D 37.03(13)
B11D B7D B8D B4D -62.25(17)
B11D B7D B8D B3D -100.01(15)
B11D B7D B8D B9D 0.89(18)
B11D B7D B8D B12D 37.97(13)
B11D B7D B12D B8D -137.66(15)
B11D B7D B12D B9D -100.26(15)
B11D B7D B12D B10D -37.05(13)
B11D B10D B12D B7D 37.24(13)
B11D B10D B12D B8D 100.20(14)
B11D B10D B12D B9D 137.81(14)
B10A B9A B5A C1A -100.42(14)
B10A B9A B5A B6A -37.41(13)
B10A B9A B5A B4A -138.69(14)
B10A B9A B8A B7A -1.30(18)
B10A B9A B8A B3A 62.08(18)
B10A B9A B8A B4A 100.86(15)
B10A B9A B8A B12A -38.31(13)
B10A B9A B4A C1A -1.41(18)
B10A B9A B4A B5A 37.01(13)
B10A B9A B4A B8A -101.65(15)
B10A B9A B4A B3A -63.50(17)
B10A B9A B12A B7A 100.36(15)
B10A B9A B12A B8A 137.88(14)
B10A B9A B12A B11A 37.12(13)
B10A B6A B5A C1A 135.27(14)
B10A B6A B5A B9A 37.60(14)
B10A B6A B5A B4A 100.55(15)
B10A B6A B11A C2A -133.59(14)
B10A B6A B11A B7A -101.01(15)
B10A B6A B11A B12A -37.52(14)
B10A B5A B4A C1A 98.42(14)
B10A B5A B4A B9A -36.86(13)
B10A B5A B4A B8A 0.44(17)
B10A B5A B4A B3A 63.05(16)
B10A B11A B12A B7A -137.99(15)
B10A B11A B12A B9A -37.13(14)
B10A B11A B12A B8A -100.91(15)
B4A C1A C2A B7A -1.68(17)
B4A C1A C2A B6A 106.54(14)
B4A C1A C2A B3A -40.35(13)
B4A C1A C2A B11A 67.35(17)
B4A C1A B6A C2A -98.18(14)
B4A C1A B6A B5A 38.15(13)
B4A C1A B6A B10A -1.03(18)
B4A C1A B6A B11A -63.48(16)
B4A C1A B5A B9A -38.94(13)
B4A C1A B5A B6A -140.46(14)
B4A C1A B5A B10A -101.32(15)
B4A C1A B3A C2A 136.07(14)
B4A C1A B3A B7A 101.09(14)
B4A C1A B3A B8A 38.36(13)
B4A B9A B5A C1A 38.27(12)
B4A B9A B5A B6A 101.28(14)
B4A B9A B5A B10A 138.69(14)
B4A B9A B8A B7A -102.17(15)
B4A B9A B8A B3A -38.78(13)
B4A B9A B8A B12A -139.17(14)
B4A B9A B10A B6A 0.83(19)
B4A B9A B10A B5A -37.29(13)
B4A B9A B10A B11A 64.83(17)
B4A B9A B10A B12A 101.66(15)
B4A B9A B12A B7A -0.89(19)
B4A B9A B12A B8A 36.64(14)
B4A B9A B12A B10A -101.24(15)
B4A B9A B12A B11A -64.12(18)
B4A B5A B10A B9A 36.79(12)
B4A B5A B10A B6A -100.82(14)
B4A B5A B10A B11A -62.58(17)
B4A B5A B10A B12A 0.32(17)
B4A B8A B3A C1A -37.37(12)
B4A B8A B3A C2A -98.80(14)
B4A B8A B3A B7A -137.83(15)
B4A B8A B12A B7A 101.49(14)
B4A B8A B12A B9A -36.30(13)
B4A B8A B12A B10A 1.22(17)
B4A B8A B12A B11A 64.28(17)
B9B B5B B6B C1B -97.92(14)
B9B B5B B6B C2B -60.51(16)
B9B B5B B6B B10B 37.86(13)
B9B B5B B6B B11B 0.17(17)
B9B B5B B4B C1B 135.58(14)
B9B B5B B4B B8B 37.35(13)
B9B B5B B4B B3B 100.22(15)
B9B B5B B10B B6B -137.52(14)
B9B B5B B10B B12B -36.29(12)
B9B B5B B10B B11B -99.40(15)
B9B B8B B12B B7B 138.03(14)
B9B B8B B12B B10B 37.67(12)
B9B B8B B12B B11B 100.56(15)
B9B B8B B3B C1B 0.55(17)
B9B B8B B3B C2B -60.52(16)
B9B B8B B3B B7B -100.05(15)
B9B B8B B3B B4B 37.93(13)
B9B B8B B4B C1B -98.92(14)
B9B B8B B4B B5B -37.07(12)
B9B B8B B4B B3B -137.25(14)
B9B B12B B10B B5B 36.41(12)
B9B B12B B10B B6B 100.74(15)
B9B B12B B10B B11B 138.12(15)
B9B B12B B11B C2B 60.81(16)
B9B B12B B11B B7B 100.54(15)
B9B B12B B11B B6B -0.44(18)
B9B B12B B11B B10B -37.29(13)
B9B B10B B11B C2B -61.92(16)
B9B B10B B11B B7B -0.77(18)
B9B B10B B11B B6B -101.48(15)
B9B B10B B11B B12B 37.06(13)
B11A C2A B7A B8A -103.78(14)
B11A C2A B7A B3A -143.44(13)
B11A C2A B7A B12A -40.46(13)
B11A C2A B6A C1A 139.55(13)
B11A C2A B6A B5A 102.40(14)
B11A C2A B6A B10A 40.23(13)
B11A C2A B3A C1A -103.79(14)
B11A C2A B3A B7A 36.03(13)
B11A C2A B3A B8A -3.80(18)
B11A C2A B3A B4A -66.28(17)
B11A B7A B8A B9A 0.79(18)
B11A B7A B8A B3A -100.11(15)
B11A B7A B8A B4A -62.09(17)
B11A B7A B8A B12A 37.69(13)
B11A B7A B3A C1A 3.08(16)
B11A B7A B3A C2A -32.22(12)
B11A B7A B3A B8A 102.03(15)
B11A B7A B3A B4A 64.24(16)
B11A B7A B12A B9A -100.36(15)
B11A B7A B12A B8A -138.25(15)
B11A B7A B12A B10A -37.33(13)
B11A B6A B5A C1A 97.52(14)
B11A B6A B5A B9A -0.15(18)
B11A B6A B5A B10A -37.75(13)
B11A B6A B5A B4A 62.80(17)
B11A B6A B10A B9A 99.64(15)
B11A B6A B10A B5A 137.72(15)
B11A B6A B10A B12A 36.80(13)
B11A B10A B12A B7A 37.42(13)
B11A B10A B12A B9A 138.22(15)
B11A B10A B12A B8A 100.38(14)
B10B B5B B6B C1B -135.78(14)
B10B B5B B6B C2B -98.37(14)
B10B B5B B6B B11B -37.70(13)
B10B B5B B4B C1B 98.14(14)
B10B B5B B4B B8B -0.09(17)
B10B B5B B4B B3B 62.78(16)
B10B B5B B4B B9B -37.44(12)
B10B B5B B9B B8B 101.16(15)
B10B B5B B9B B12B 36.89(13)
B10B B5B B9B B4B 138.25(14)
B10B B6B B11B C2B -133.61(13)
B10B B6B B11B B7B -101.13(14)
B10B B6B B11B B12B -37.53(13)
B10B B12B B9B B5B -36.62(13)
B10B B12B B9B B8B -137.70(14)
B10B B12B B9B B4B -100.92(14)
B10B B12B B11B C2B 98.10(14)
B10B B12B B11B B7B 137.83(15)
B10B B12B B11B B6B 36.85(13)
B12A B7A B8A B9A -36.90(13)
B12A B7A B8A B3A -137.80(15)
B12A B7A B8A B4A -99.78(16)
B12A B7A B3A C1A -60.64(16)
B12A B7A B3A C2A -95.95(15)
B12A B7A B3A B8A 38.31(14)
B12A B7A B3A B4A 0.52(18)
B12A B7A B11A C2A 133.60(14)
B12A B7A B11A B6A 101.00(15)
B12A B7A B11A B10A 38.09(13)
B12A B9A B5A C1A -63.05(18)
B12A B9A B5A B6A -0.04(19)
B12A B9A B5A B10A 37.38(14)
B12A B9A B5A B4A -101.32(16)
B12A B9A B8A B7A 37.01(13)
B12A B9A B8A B3A 100.39(15)
B12A B9A B8A B4A 139.17(14)
B12A B9A B10A B6A -100.83(15)
B12A B9A B10A B5A -138.95(14)
B12A B9A B10A B11A -36.83(13)
B12A B9A B4A C1A 63.29(17)
B12A B9A B4A B5A 101.71(15)
B12A B9A B4A B8A -36.96(14)
B12A B9A B4A B3A 1.20(19)
B12A B8A B3A C1A 63.20(16)
B12A B8A B3A C2A 1.78(17)
B12A B8A B3A B7A -37.25(13)
B12A B8A B3A B4A 100.57(16)
B12A B8A B4A C1A -62.54(17)
B12A B8A B4A B9A 35.98(13)
B12A B8A B4A B5A -1.03(17)
B12A B8A B4A B3A -100.60(14)
B12A B10A B11A C2A -98.92(14)
B12A B10A B11A B7A -37.63(13)
B12A B10A B11A B6A -138.61(15)
B11B C2B B7B B8B -103.30(14)
B11B C2B B7B B12B -40.31(13)
B11B C2B B7B B3B -143.41(14)
B11B C2B B6B C1B 139.76(13)
B11B C2B B6B B5B 102.59(14)
B11B C2B B6B B10B 40.35(12)
B11B C2B B3B C1B -103.81(14)
B11B C2B B3B B7B 36.10(14)
B11B C2B B3B B8B -4.20(18)
B11B C2B B3B B4B -66.29(17)
B11B B7B B8B B12B 37.65(13)
B11B B7B B8B B3B -100.40(15)
B11B B7B B8B B4B -62.41(17)
B11B B7B B8B B9B 0.57(18)
B11B B7B B12B B8B -137.99(15)
B11B B7B B12B B9B -100.56(15)
B11B B7B B12B B10B -37.40(13)
B11B B7B B3B C1B 2.87(17)
B11B B7B B3B C2B -32.24(12)
B11B B7B B3B B8B 101.39(15)
B11B B7B B3B B4B 63.89(16)
B11B B6B B10B B5B 137.89(14)
B11B B6B B10B B12B 36.92(13)
B11B B6B B10B B9B 99.98(15)
B11B B12B B9B B5B 0.55(18)
B11B B12B B9B B8B -100.53(15)
B11B B12B B9B B4B -63.75(17)
B11B B12B B9B B10B 37.17(13)
B11B B12B B10B B5B -101.72(14)
B11B B12B B10B B6B -37.38(13)
B11B B12B B10B B9B -138.12(15)
B12D B7D B8D B4D -100.22(15)
B12D B7D B8D B3D -137.98(15)
B12D B7D B8D B9D -37.08(13)
B12D B7D B11D C2D 133.74(14)
B12D B7D B11D B6D 101.02(14)
B12D B7D B11D B10D 37.74(13)
B12D B8D B9D B4D -138.98(14)
B12D B8D B9D B5D -101.89(14)
B12D B8D B9D B10D -38.14(13)
B12D B9D B10D B5D -139.25(14)
B12D B9D B10D B6D -101.14(14)
B12D B9D B10D B11D -37.42(13)
B12D B10D B11D C2D -98.62(14)
B12D B10D B11D B6D -138.61(14)
B12D B10D B11D B7D -37.41(13)
